data_7119452
loop_
_publ_author_name
'Liu, Xiao-Yun'
'Yang, Yang'
'Lei, Zhen'
'Guan, Zong-Jie'
'Wang, Quan-Ming'

_publ_section_title
;
 Luminescence responsive intracluster rearrangements of gold(I)-silver(I)
 clusters triggered by acetonitrile
;
_journal_coden_ASTM CHCOFS
_journal_issue 51
_journal_name_full
;
 Chemical Communications (Cambridge, United Kingdom)
;
_journal_page_first 8022
_journal_page_last 8025
_journal_paper_doi 10.1039/c6cc02873j
_journal_volume 52
_journal_year 2016
_chemical_formula_moiety '2(C54.5 H42 Ag Au3 N3 O6 P3), 4(B F4), 2(C O), 3(O)'
_chemical_formula_sum 'C111 H98 Ag2 Au6 B4 F16 N6 O17 P6'
_chemical_formula_weight 3718.55
_space_group_crystal_system triclinic
_space_group_IT_number 2
_space_group_name_Hall '-P 1'
_space_group_name_H-M_alt 'P -1'
_symmetry_space_group_name_Hall '-P 1'
_symmetry_space_group_name_H-M 'P -1'
_atom_sites_solution_hydrogens geom
_audit_creation_date 2016-05-12
_audit_creation_method
;
Olex2 1.2
(compiled 2016.02.19 svn.r3266 for OlexSys, GUI svn.r5155)
;
_audit_update_record
;
2016-05-25 deposited with the CCDC.
2016-05-26 downloaded from the CCDC.
;
_cell_angle_alpha 78.976(4)
_cell_angle_beta 80.628(4)
_cell_angle_gamma 61.755(6)
_cell_formula_units_Z 2
_cell_length_a 15.9788(9)
_cell_length_b 16.3669(9)
_cell_length_c 29.5491(12)
_cell_measurement_reflns_used 13900
_cell_measurement_temperature 102(3)
_cell_measurement_theta_max 28.6790
_cell_measurement_theta_min 3.7040
_cell_volume 6658.6(7)
_computing_cell_refinement
;
CrysAlisPro, Agilent Technologies,
Version 1.171.37.34 (release 22-05-2014 CrysAlis171 .NET)
(compiled May 22 2014,16:03:01)
;
_computing_data_collection
;
CrysAlisPro, Agilent Technologies,
Version 1.171.37.34 (release 22-05-2014 CrysAlis171 .NET)
(compiled May 22 2014,16:03:01)
;
_computing_data_reduction
;
CrysAlisPro, Agilent Technologies,
Version 1.171.37.34 (release 22-05-2014 CrysAlis171 .NET)
(compiled May 22 2014,16:03:01)
;
_computing_molecular_graphics 'Olex2 (Dolomanov et al., 2009)'
_computing_publication_material 'Olex2 (Dolomanov et al., 2009)'
_computing_structure_refinement 'ShelXL (Sheldrick, 2015)'
_computing_structure_solution 'SHELXS-97 (Sheldrick, 1990)'
_diffrn_ambient_temperature 102(3)
_diffrn_detector_area_resol_mean 10.4741
_diffrn_measured_fraction_theta_full 0.997
_diffrn_measured_fraction_theta_max 0.997
_diffrn_measurement_device_type 'SuperNova, Dual, Cu at zero, Atlas'
_diffrn_measurement_method '\w scans'
_diffrn_radiation_type MoK\a
_diffrn_radiation_wavelength 0.71073
_diffrn_reflns_av_R_equivalents 0.0858
_diffrn_reflns_av_unetI/netI 0.1186
_diffrn_reflns_Laue_measured_fraction_full 0.997
_diffrn_reflns_Laue_measured_fraction_max 0.997
_diffrn_reflns_limit_h_max 18
_diffrn_reflns_limit_h_min -19
_diffrn_reflns_limit_k_max 19
_diffrn_reflns_limit_k_min -19
_diffrn_reflns_limit_l_max 33
_diffrn_reflns_limit_l_min -35
_diffrn_reflns_number 46649
_diffrn_reflns_point_group_measured_fraction_full 0.997
_diffrn_reflns_point_group_measured_fraction_max 0.997
_diffrn_reflns_theta_full 25.000
_diffrn_reflns_theta_max 25.000
_diffrn_reflns_theta_min 3.407
_diffrn_source 'SuperNova (Mo) X-ray Source'
_exptl_absorpt_coefficient_mu 7.024
_exptl_absorpt_correction_T_max 1.00000
_exptl_absorpt_correction_T_min 0.28147
_exptl_absorpt_correction_type multi-scan
_exptl_absorpt_process_details
;
CrysAlisPro, Agilent Technologies,
Version 1.171.37.34 (release 22-05-2014 CrysAlis171 .NET)
(compiled May 22 2014,16:03:01)
Empirical absorption correction using spherical harmonics,
 implemented in SCALE3 ABSPACK scaling algorithm.
Empirical absorption correction using spherical harmonics,
 implemented in SCALE3 ABSPACK scaling algorithm.
;
_exptl_crystal_colour yellow
_exptl_crystal_density_diffrn 1.855
_exptl_crystal_description block
_exptl_crystal_F_000 3528
_exptl_crystal_size_max 0.75
_exptl_crystal_size_mid 0.28
_exptl_crystal_size_min 0.19
_refine_diff_density_max 5.294
_refine_diff_density_min -3.309
_refine_diff_density_rms 0.319
_refine_ls_extinction_coef .
_refine_ls_extinction_method none
_refine_ls_goodness_of_fit_ref 1.043
_refine_ls_hydrogen_treatment constr
_refine_ls_matrix_type full
_refine_ls_number_parameters 1294
_refine_ls_number_reflns 23372
_refine_ls_number_restraints 604
_refine_ls_restrained_S_all 1.035
_refine_ls_R_factor_all 0.1069
_refine_ls_R_factor_gt 0.0801
_refine_ls_shift/su_max 0.002
_refine_ls_shift/su_mean 0.000
_refine_ls_structure_factor_coef Fsqd
_refine_ls_weighting_details 'w=1/[\s^2^(Fo^2^)+(0.1364P)^2^] where P=(Fo^2^+2Fc^2^)/3'
_refine_ls_weighting_scheme calc
_refine_ls_wR_factor_gt 0.2243
_refine_ls_wR_factor_ref 0.2524
_reflns_Friedel_coverage 0.000
_reflns_Friedel_fraction_full .
_reflns_Friedel_fraction_max .
_reflns_number_gt 16155
_reflns_number_total 23372
_reflns_threshold_expression 'I > 2\s(I)'
_cod_data_source_file c6cc02873j2.cif
_cod_data_source_block 2a
_cod_database_code 7119452
_shelx_space_group_comment
;
The symmetry employed for this shelxl refinement is uniquely defined
by the following loop, which should always be used as a source of
symmetry information in preference to the above space-group names.
They are only intended as comments.
;
_olex2_refinement_description
;
1. Fixed Uiso
 At 1.2 times of:
  All C(H) groups
 At 1.5 times of:
  All O(H) groups
2. Restrained distances
 B1-F11 = B1-F12 = B1-F13 = B1-F14
 1.35 with sigma of 0.02
 F11-F12 = F11-F13 = F11-F14 = F12-F13 = F12-F14 = F13-F14
 2.25 with sigma of 0.02
 B3-F31 = B3-F32 = B3-F33 = B3-F34
 1.35 with sigma of 0.02
 F31-F32 = F31-F33 = F31-F34 = F32-F33 = F32-F34 = F33-F34
 2.25 with sigma of 0.02
 B2-F21 = B2-F22 = B2-F23 = B2-F24
 1.35 with sigma of 0.02
 F21-F22 = F21-F23 = F21-F24 = F22-F23 = F22-F24 = F23-F24
 2.25 with sigma of 0.02
 B4-F41 = B4-F42 = B4-F43 = B4-F44
 1.35 with sigma of 0.02
 F41-F42 = F41-F43 = F41-F44 = F42-F43 = F42-F44 = F43-F44
 2.25 with sigma of 0.02
3. Uiso/Uaniso restraints and constraints
C111 \\sim C112 \\sim C113 \\sim C114 \\sim C115 \\sim C116: within 2A with
sigma of 0.001 and sigma for terminal atoms of 0.002
C211 \\sim C212 \\sim C213 \\sim C214 \\sim C215 \\sim C216: within 2A with
sigma of 0.001 and sigma for terminal atoms of 0.002
C221 \\sim C222 \\sim C223 \\sim C224 \\sim C225 \\sim C226: within 2A with
sigma of 0.001 and sigma for terminal atoms of 0.002
O21 \\sim O22 \\sim C231 \\sim C232 \\sim C233 \\sim C234 \\sim C235 \\sim N236
\\sim C237: within 2A with sigma of 0.001 and sigma for terminal atoms of 0.002
C321 \\sim C322 \\sim C323 \\sim C324 \\sim C325 \\sim C326: within 2A with
sigma of 0.001 and sigma for terminal atoms of 0.002
C311 \\sim C312 \\sim C313 \\sim C314 \\sim C315 \\sim C316: within 2A with
sigma of 0.001 and sigma for terminal atoms of 0.002
C411 \\sim C412 \\sim C413 \\sim C414 \\sim C415 \\sim C416: within 2A with
sigma of 0.001 and sigma for terminal atoms of 0.002
C421 \\sim C422 \\sim C423 \\sim C424 \\sim C425 \\sim C426: within 2A with
sigma of 0.001 and sigma for terminal atoms of 0.002
O41 \\sim O42 \\sim N436 \\sim C435 \\sim C431 \\sim C432 \\sim C433 \\sim C434
\\sim C437: within 2A with sigma of 0.001 and sigma for terminal atoms of 0.002
C611 \\sim C612 \\sim C613 \\sim C614 \\sim C615 \\sim C616: within 2A with
sigma of 0.001 and sigma for terminal atoms of 0.002
C621 \\sim C622 \\sim C623 \\sim C624 \\sim C625 \\sim C626: within 2A with
sigma of 0.001 and sigma for terminal atoms of 0.002
C634 \\sim C633 \\sim C632 \\sim N636 \\sim C635 \\sim C637 \\sim O61 \\sim
O62: within 2A with sigma of 0.001 and sigma for terminal atoms of 0.002
C121 \\sim C122 \\sim C123 \\sim C124 \\sim C125 \\sim C126: within 2A with
sigma of 0.001 and sigma for terminal atoms of 0.002
C131 \\sim C132 \\sim C133 \\sim C134 \\sim C135 \\sim N136 \\sim C137 \\sim
O11 \\sim O12: within 2A with sigma of 0.001 and sigma for terminal atoms of
0.002
4. Others
 Fixed Uiso: F41(0.3) F42(0.3) F43(0.3) F44(0.3) B4(0.3)
5.a Aromatic/amide H refined with riding coordinates:
 C112(H112), C116(H116), C115(H115), C114(H114), C113(H113), C122(H122),
 C123(H123), C124(H124), C125(H125), C126(H126), C132(H132), C134(H134),
 C135(H135), C216(H216), C215(H215), C214(H214), C213(H213), C212(H212),
 C224(H224), C223(H223), C222(H222), C226(H226), C225(H225), C232(H232),
 C234(H234), C235(H235), C316(H316), C315(H315), C314(H314), C313(H313),
 C312(H312), C326(H326), C325(H325), C324(H324), C323(H323), C322(H322),
 C332(H332), C334(H334), C335(H335), C412(H412), C413(H413), C414(H414),
 C415(H415), C416(H416), C422(H422), C423(H423), C424(H424), C425(H425),
 C426(H426), C432(H432), C434(H434), C435(H435), C512(H512), C513(H513),
 C514(H514), C515(H515), C516(H516), C522(H522), C523(H523), C524(H524),
 C525(H525), C526(H526), C532(H532), C534(H534), C535(H535), C612(H612),
 C613(H613), C614(H614), C615(H615), C616(H616), C626(H626), C622(H622),
 C623(H623), C625(H625), C624(H624), C632(H632), C634(H634), C635(H635)
5.b Fitted hexagon refined as free rotating group:
 C112(C111,C116,C115,C114,C113), C121(C122,C123,C124,C125,C126), C211(C216,
 C215,C214,C213,C212), C224(C223,C222,C221,C226,C225), C311(C316,C315,C314,C313,
 C312), C321(C326,C325,C324,C323,C322), C626(C621,C622,C623,C625,C624)
5.c Tetrahedral OH refined with riding coordinates:
 O12(H12), O21(H21), O42(H42), O62(H62)
5.d Idealised tetrahedral OH refined as rotating group:
 O31(H31), O52(H52)
;
_shelx_shelxl_version_number 2014/8
_olex2_submission_special_instructions 'No special instructions were received'

loop_
_space_group_symop_operation_xyz
'x, y, z'
'-x, -y, -z'

loop_
_atom_site_label
_atom_site_type_symbol
_atom_site_fract_x
_atom_site_fract_y
_atom_site_fract_z
_atom_site_U_iso_or_equiv
_atom_site_adp_type
_atom_site_occupancy
_atom_site_site_symmetry_order
_atom_site_calc_flag
_atom_site_refinement_flags_posn
_atom_site_refinement_flags_adp
_atom_site_refinement_flags_occupancy
_atom_site_disorder_assembly
_atom_site_disorder_group
Au1 Au 0.55911(5) 0.07718(5) 0.51892(2) 0.0518(2) Uani 1 1 d . . . . .
Au2 Au 0.38174(5) 0.12528(4) 0.47616(2) 0.0508(2) Uani 1 1 d . . . . .
Au3 Au 0.57046(4) 0.00346(5) 0.43321(2) 0.04760(19) Uani 1 1 d . . . . .
Ag1 Ag 0.39853(9) 0.04276(10) 0.39423(4) 0.0526(3) Uani 1 1 d . . . . .
P1 P 0.6276(5) 0.1514(5) 0.54345(18) 0.0857(18) Uani 1 1 d . . . . .
P2 P 0.2611(4) 0.2561(3) 0.44389(17) 0.0653(13) Uani 1 1 d . . . . .
P3 P 0.6389(3) 0.0125(3) 0.36000(14) 0.0530(11) Uani 1 1 d . . . . .
O11 O 0.4919(13) -0.3354(12) 0.2691(6) 0.115(3) Uani 1 1 d . U . . .
O12 O 0.4724(13) -0.4114(12) 0.3431(6) 0.118(3) Uani 1 1 d . U . . .
H12 H 0.4820 -0.4549 0.3286 0.177 Uiso 1 1 calc R . . . .
O21 O -0.1025(10) 0.2883(12) 0.3642(7) 0.114(3) Uani 1 1 d . U . . .
H21 H -0.1620 0.3210 0.3661 0.171 Uiso 1 1 calc R . . . .
O22 O -0.1098(11) 0.3746(13) 0.4151(7) 0.116(3) Uani 1 1 d . U . . .
O31 O 0.4666(9) 0.3388(9) 0.1929(4) 0.071(4) Uani 1 1 d . . . . .
H31 H 0.4848 0.3422 0.1646 0.107 Uiso 1 1 calc GR . . . .
O32 O 0.6149(10) 0.2682(8) 0.2077(4) 0.072(4) Uani 1 1 d . . . . .
C1 C 0.5000 0.0000 0.5000 0.052(6) Uani 1 2 d S T P . .
C112 C 0.8028(13) 0.0081(16) 0.5146(6) 0.130(3) Uani 1 1 d . U . . .
H112 H 0.7678 0.0004 0.4941 0.156 Uiso 1 1 calc R . . . .
C111 C 0.7573(10) 0.0797(14) 0.5422(7) 0.130(3) Uani 1 1 d G U . . .
C116 C 0.8085(13) 0.0909(14) 0.5723(7) 0.130(3) Uani 1 1 d G U . . .
H116 H 0.7774 0.1398 0.5911 0.156 Uiso 1 1 calc R . . . .
C115 C 0.9052(13) 0.0306(16) 0.5747(6) 0.130(3) Uani 1 1 d G U . . .
H115 H 0.9402 0.0382 0.5952 0.156 Uiso 1 1 calc R . . . .
C114 C 0.9507(10) -0.0410(14) 0.5471(7) 0.130(3) Uani 1 1 d G U . . .
H114 H 1.0167 -0.0822 0.5487 0.157 Uiso 1 1 calc R . . . .
C113 C 0.8995(13) -0.0522(14) 0.5170(6) 0.130(3) Uani 1 1 d G U . . .
H113 H 0.9305 -0.1011 0.4982 0.157 Uiso 1 1 calc R . . . .
C121 C 0.598(2) 0.2622(13) 0.5129(7) 0.178(5) Uani 1 1 d . U . . .
C122 C 0.504(2) 0.3225(18) 0.5032(8) 0.178(5) Uani 1 1 d G U . . .
H122 H 0.4542 0.3080 0.5176 0.214 Uiso 1 1 calc R . . . .
C123 C 0.4832(17) 0.4040(16) 0.4725(9) 0.179(5) Uani 1 1 d G U . . .
H123 H 0.4192 0.4452 0.4659 0.214 Uiso 1 1 calc R . . . .
C124 C 0.556(2) 0.4253(14) 0.4514(7) 0.179(5) Uani 1 1 d G U . . .
H124 H 0.5420 0.4810 0.4303 0.214 Uiso 1 1 calc R . . . .
C125 C 0.650(2) 0.3650(19) 0.4610(9) 0.179(5) Uani 1 1 d G U . . .
H125 H 0.6998 0.3795 0.4466 0.215 Uiso 1 1 calc R . . . .
C126 C 0.6708(18) 0.2835(16) 0.4918(9) 0.179(5) Uani 1 1 d G U . . .
H126 H 0.7348 0.2423 0.4984 0.214 Uiso 1 1 calc R . . . .
C131 C 0.4086(19) -0.1656(18) 0.3964(9) 0.106(3) Uani 1 1 d . U . . .
N136 N 0.4179(15) -0.0962(14) 0.3711(7) 0.106(3) Uani 1 1 d . U . . .
C132 C 0.4314(18) -0.2490(17) 0.3824(9) 0.107(3) Uani 1 1 d . U . . .
H132 H 0.4279 -0.2996 0.4030 0.129 Uiso 1 1 calc R . . . .
C133 C 0.4615(19) -0.2546(18) 0.3334(9) 0.109(3) Uani 1 1 d . U . . .
C134 C 0.4653(19) -0.1785(17) 0.3061(9) 0.108(3) Uani 1 1 d . U . . .
H134 H 0.4818 -0.1801 0.2738 0.129 Uiso 1 1 calc R . . . .
C135 C 0.4463(18) -0.1020(17) 0.3242(9) 0.107(3) Uani 1 1 d . U . . .
H135 H 0.4523 -0.0512 0.3049 0.128 Uiso 1 1 calc R . . . .
C137 C 0.478(2) -0.3415(19) 0.3133(10) 0.112(3) Uani 1 1 d . U . . .
C211 C 0.1867(14) 0.3388(12) 0.4815(6) 0.138(4) Uani 1 1 d . U . . .
C216 C 0.1744(14) 0.4297(13) 0.4779(6) 0.138(4) Uani 1 1 d G U . . .
H216 H 0.2048 0.4534 0.4524 0.165 Uiso 1 1 calc R . . . .
C215 C 0.1178(14) 0.4858(10) 0.5118(7) 0.138(4) Uani 1 1 d G U . . .
H215 H 0.1094 0.5479 0.5093 0.165 Uiso 1 1 calc R . . . .
C214 C 0.0734(13) 0.4510(12) 0.5491(6) 0.138(4) Uani 1 1 d G U . . .
H214 H 0.0347 0.4894 0.5722 0.165 Uiso 1 1 calc R . . . .
C213 C 0.0857(14) 0.3602(13) 0.5527(6) 0.138(4) Uani 1 1 d G U . . .
H213 H 0.0553 0.3364 0.5782 0.166 Uiso 1 1 calc R . . . .
C212 C 0.1423(15) 0.3041(10) 0.5188(7) 0.138(4) Uani 1 1 d G U . . .
H212 H 0.1507 0.2420 0.5212 0.165 Uiso 1 1 calc R . . . .
C224 C 0.3762(11) 0.4186(11) 0.3280(5) 0.103(3) Uani 1 1 d . U . . .
H224 H 0.3998 0.4520 0.3041 0.124 Uiso 1 1 calc R . . . .
C223 C 0.2834(11) 0.4318(10) 0.3291(5) 0.103(3) Uani 1 1 d G U . . .
H223 H 0.2435 0.4743 0.3058 0.124 Uiso 1 1 calc R . . . .
C222 C 0.2489(9) 0.3828(11) 0.3641(6) 0.103(3) Uani 1 1 d G U . . .
H222 H 0.1855 0.3919 0.3648 0.123 Uiso 1 1 calc R . . . .
C221 C 0.3073(11) 0.3207(11) 0.3981(5) 0.102(3) Uani 1 1 d G U . . .
C226 C 0.4002(11) 0.3075(10) 0.3971(5) 0.103(3) Uani 1 1 d G U . . .
H226 H 0.4401 0.2650 0.4204 0.123 Uiso 1 1 calc R . . . .
C225 C 0.4346(9) 0.3564(11) 0.3620(6) 0.103(3) Uani 1 1 d G U . . .
H225 H 0.4981 0.3474 0.3613 0.123 Uiso 1 1 calc R . . . .
N236 N 0.2378(12) 0.1480(15) 0.3953(8) 0.107(2) Uani 1 1 d . U . . .
C231 C 0.1858(15) 0.2280(19) 0.4178(10) 0.107(2) Uani 1 1 d . U . . .
C232 C 0.0844(15) 0.2804(19) 0.4178(10) 0.108(2) Uani 1 1 d . U . . .
H232 H 0.0509 0.3308 0.4357 0.130 Uiso 1 1 calc R . . . .
C233 C 0.0356(16) 0.2589(19) 0.3924(11) 0.109(2) Uani 1 1 d . U . . .
C234 C 0.0858(15) 0.1773(18) 0.3697(10) 0.108(2) Uani 1 1 d . U . . .
H234 H 0.0540 0.1579 0.3528 0.130 Uiso 1 1 calc R . . . .
C235 C 0.1878(15) 0.1253(19) 0.3735(10) 0.108(2) Uani 1 1 d . U . . .
H235 H 0.2214 0.0701 0.3590 0.129 Uiso 1 1 calc R . . . .
C237 C -0.0644(17) 0.313(2) 0.3934(11) 0.111(2) Uani 1 1 d . U . . .
C311 C 0.7358(8) 0.0426(11) 0.3572(5) 0.087(3) Uani 1 1 d . U . . .
C316 C 0.7186(7) 0.1194(10) 0.3776(5) 0.088(3) Uani 1 1 d G U . . .
H316 H 0.6569 0.1560 0.3916 0.105 Uiso 1 1 calc R . . . .
C315 C 0.7916(9) 0.1428(9) 0.3777(5) 0.088(3) Uani 1 1 d G U . . .
H315 H 0.7798 0.1954 0.3917 0.106 Uiso 1 1 calc R . . . .
C314 C 0.8818(8) 0.0894(10) 0.3574(5) 0.088(3) Uani 1 1 d G U . . .
H314 H 0.9317 0.1054 0.3574 0.106 Uiso 1 1 calc R . . . .
C313 C 0.8991(7) 0.0125(10) 0.3369(5) 0.088(3) Uani 1 1 d G U . . .
H313 H 0.9608 -0.0241 0.3230 0.106 Uiso 1 1 calc R . . . .
C312 C 0.8261(9) -0.0109(9) 0.3368(5) 0.088(3) Uani 1 1 d G U . . .
H312 H 0.8379 -0.0634 0.3229 0.106 Uiso 1 1 calc R . . . .
C321 C 0.6841(14) -0.0924(8) 0.3351(4) 0.105(3) Uani 1 1 d . U . . .
C326 C 0.7239(13) -0.1759(9) 0.3646(3) 0.105(3) Uani 1 1 d G U . . .
H326 H 0.7283 -0.1750 0.3962 0.126 Uiso 1 1 calc R . . . .
C325 C 0.7574(13) -0.2608(8) 0.3479(4) 0.105(3) Uani 1 1 d G U . . .
H325 H 0.7847 -0.3178 0.3680 0.126 Uiso 1 1 calc R . . . .
C324 C 0.7510(13) -0.2621(8) 0.3017(4) 0.105(3) Uani 1 1 d G U . . .
H324 H 0.7739 -0.3201 0.2903 0.126 Uiso 1 1 calc R . . . .
C323 C 0.7111(13) -0.1787(9) 0.2723(3) 0.105(3) Uani 1 1 d G U . . .
H323 H 0.7067 -0.1796 0.2407 0.126 Uiso 1 1 calc R . . . .
C322 C 0.6777(13) -0.0938(8) 0.2890(4) 0.104(3) Uani 1 1 d G U . . .
H322 H 0.6504 -0.0368 0.2688 0.125 Uiso 1 1 calc R . . . .
N336 N 0.4617(11) 0.1173(11) 0.3299(4) 0.064(4) Uani 1 1 d . . . . .
C331 C 0.5530(10) 0.1068(11) 0.3197(4) 0.044(4) Uani 1 1 d . . . . .
C332 C 0.5766(11) 0.1576(11) 0.2861(5) 0.043(4) Uani 1 1 d . . . . .
H332 H 0.6397 0.1508 0.2816 0.052 Uiso 1 1 calc R . . . .
C333 C 0.5080(12) 0.2222(12) 0.2567(5) 0.054(4) Uani 1 1 d . . . . .
C334 C 0.4144(13) 0.2362(14) 0.2673(6) 0.065(5) Uani 1 1 d . . . . .
H334 H 0.3640 0.2841 0.2501 0.078 Uiso 1 1 calc R . . . .
C335 C 0.3985(13) 0.1795(13) 0.3025(6) 0.064(5) Uani 1 1 d . . . . .
H335 H 0.3359 0.1850 0.3080 0.076 Uiso 1 1 calc R . . . .
C337 C 0.5354(12) 0.2813(12) 0.2154(6) 0.056(5) Uani 1 1 d . . . . .
Au4 Au 0.93371(3) -0.02058(3) 0.06612(2) 0.03302(16) Uani 1 1 d . . . . .
Au5 Au 0.86413(3) 0.08810(3) -0.02477(2) 0.03334(17) Uani 1 1 d . . . . .
Au6 Au 0.99590(3) -0.11452(3) -0.02023(2) 0.03280(16) Uani 1 1 d . . . . .
Ag2 Ag 0.80714(7) 0.17887(7) 0.05748(4) 0.0347(3) Uani 1 1 d . . . . .
P4 P 0.8569(3) -0.0246(3) 0.13777(13) 0.0416(9) Uani 1 1 d . . . . .
P5 P 0.7133(2) 0.1838(3) -0.04518(12) 0.0375(9) Uani 1 1 d . . . . .
P6 P 0.9850(3) -0.2287(3) -0.04789(15) 0.0459(10) Uani 1 1 d . . . . .
O41 O 0.5153(7) -0.0097(8) 0.2168(4) 0.0542(17) Uani 1 1 d . U . . .
O42 O 0.4043(7) 0.1311(7) 0.1894(4) 0.0511(17) Uani 1 1 d . U . . .
H42 H 0.3672 0.1175 0.2092 0.077 Uiso 1 1 calc R . . . .
O51 O 0.5680(11) 0.6288(8) -0.0781(5) 0.086(5) Uani 1 1 d . . . . .
O52 O 0.5378(10) 0.5479(10) -0.1225(5) 0.074(4) Uani 1 1 d . . . . .
H52 H 0.5163 0.5088 -0.1153 0.110 Uiso 1 1 calc GR . . . .
O61 O 0.8229(11) 0.4358(12) 0.2260(5) 0.099(3) Uani 1 1 d . U . . .
O62 O 0.9689(11) 0.4036(12) 0.1904(5) 0.099(3) Uani 1 1 d . U . . .
H62 H 0.9700 0.4338 0.2101 0.148 Uiso 1 1 calc R . . . .
C2 C 1.0000 0.0000 0.0000 0.029(4) Uani 1 2 d S T P . .
C411 C 0.8737(18) -0.1378(14) 0.1646(9) 0.097(3) Uani 1 1 d . U . . .
C412 C 0.8442(17) -0.1889(14) 0.1443(9) 0.097(3) Uani 1 1 d . U . . .
H412 H 0.8141 -0.1630 0.1162 0.116 Uiso 1 1 calc R . . . .
C413 C 0.8581(17) -0.2732(14) 0.1640(8) 0.097(3) Uani 1 1 d . U . . .
H413 H 0.8307 -0.3043 0.1521 0.116 Uiso 1 1 calc R . . . .
C414 C 0.9108(17) -0.3166(15) 0.2009(9) 0.097(3) Uani 1 1 d . U . . .
H414 H 0.9292 -0.3810 0.2110 0.117 Uiso 1 1 calc R . . . .
C415 C 0.9372(17) -0.2700(14) 0.2229(9) 0.097(3) Uani 1 1 d . U . . .
H415 H 0.9652 -0.2977 0.2515 0.117 Uiso 1 1 calc R . . . .
C416 C 0.9239(17) -0.1839(14) 0.2046(8) 0.097(3) Uani 1 1 d . U . . .
H416 H 0.9486 -0.1532 0.2187 0.116 Uiso 1 1 calc R . . . .
C421 C 0.8888(11) 0.0295(13) 0.1747(6) 0.0585(19) Uani 1 1 d . U . . .
C422 C 0.9763(11) 0.0253(13) 0.1694(6) 0.0592(19) Uani 1 1 d . U . . .
H422 H 1.0206 -0.0060 0.1453 0.071 Uiso 1 1 calc R . . . .
C423 C 1.0026(11) 0.0639(12) 0.1970(6) 0.0597(19) Uani 1 1 d . U . . .
H423 H 1.0662 0.0554 0.1938 0.072 Uiso 1 1 calc R . . . .
C424 C 0.9398(11) 0.1142(12) 0.2288(6) 0.0593(19) Uani 1 1 d . U . . .
H424 H 0.9590 0.1428 0.2473 0.071 Uiso 1 1 calc R . . . .
C425 C 0.8469(11) 0.1259(12) 0.2356(6) 0.0590(19) Uani 1 1 d . U . . .
H425 H 0.8028 0.1597 0.2591 0.071 Uiso 1 1 calc R . . . .
C426 C 0.8222(11) 0.0854(12) 0.2061(6) 0.0587(19) Uani 1 1 d . U . . .
H426 H 0.7579 0.0964 0.2077 0.070 Uiso 1 1 calc R . . . .
N436 N 0.7031(8) 0.1292(9) 0.1059(4) 0.0449(13) Uani 1 1 d . U . . .
C431 C 0.7278(10) 0.0502(11) 0.1338(5) 0.0450(13) Uani 1 1 d . U . . .
C432 C 0.6625(10) 0.0240(11) 0.1621(5) 0.0455(13) Uani 1 1 d . U . . .
H432 H 0.6830 -0.0335 0.1821 0.055 Uiso 1 1 calc R . . . .
C433 C 0.5641(10) 0.0876(11) 0.1591(5) 0.0465(12) Uani 1 1 d . U . . .
C434 C 0.5407(11) 0.1661(11) 0.1306(5) 0.0459(13) Uani 1 1 d . U . . .
H434 H 0.4751 0.2088 0.1282 0.055 Uiso 1 1 calc R . . . .
C435 C 0.6094(10) 0.1883(11) 0.1039(5) 0.0452(13) Uani 1 1 d . U . . .
H435 H 0.5899 0.2460 0.0840 0.054 Uiso 1 1 calc R . . . .
C437 C 0.4912(11) 0.0630(12) 0.1920(5) 0.0489(13) Uani 1 1 d . U . . .
C511 C 0.6938(9) 0.1944(11) -0.1040(5) 0.051(4) Uani 1 1 d . . . . .
C512 C 0.6104(10) 0.2226(12) -0.1224(5) 0.052(4) Uani 1 1 d . . . . .
H512 H 0.5539 0.2460 -0.1022 0.062 Uiso 1 1 calc R . . . .
C513 C 0.5997(12) 0.2207(13) -0.1673(7) 0.075(6) Uani 1 1 d . . . . .
H513 H 0.5397 0.2351 -0.1769 0.090 Uiso 1 1 calc R . . . .
C514 C 0.6815(12) 0.1964(14) -0.1983(6) 0.080(7) Uani 1 1 d . . . . .
H514 H 0.6763 0.1985 -0.2302 0.096 Uiso 1 1 calc R . . . .
C515 C 0.7675(13) 0.1701(15) -0.1837(6) 0.076(6) Uani 1 1 d . . . . .
H515 H 0.8232 0.1510 -0.2046 0.091 Uiso 1 1 calc R . . . .
C516 C 0.7726(13) 0.1715(13) -0.1383(7) 0.068(5) Uani 1 1 d . . . . .
H516 H 0.8329 0.1563 -0.1288 0.082 Uiso 1 1 calc R . . . .
C521 C 0.6265(11) 0.1497(11) -0.0129(5) 0.048(4) Uani 1 1 d . . . . .
C522 C 0.6588(12) 0.0526(11) 0.0037(6) 0.057(5) Uani 1 1 d . . . . .
H522 H 0.7241 0.0085 0.0000 0.069 Uiso 1 1 calc R . . . .
C523 C 0.5904(15) 0.0258(15) 0.0256(8) 0.078(6) Uani 1 1 d . . . . .
H523 H 0.6094 -0.0389 0.0353 0.094 Uiso 1 1 calc R . . . .
C524 C 0.4992(14) 0.0864(15) 0.0337(9) 0.080(7) Uani 1 1 d . . . . .
H524 H 0.4559 0.0646 0.0503 0.097 Uiso 1 1 calc R . . . .
C525 C 0.4684(12) 0.1757(17) 0.0191(6) 0.068(6) Uani 1 1 d . . . . .
H525 H 0.4022 0.2168 0.0234 0.082 Uiso 1 1 calc R . . . .
C526 C 0.5289(9) 0.2113(11) -0.0023(5) 0.048(4) Uani 1 1 d . . . . .
H526 H 0.5058 0.2770 -0.0101 0.057 Uiso 1 1 calc R . . . .
N536 N 0.6963(8) 0.3073(9) 0.0077(4) 0.048(3) Uani 1 1 d . . . . .
C531 C 0.6732(9) 0.3038(11) -0.0332(4) 0.042(4) Uani 1 1 d . . . . .
C532 C 0.6320(9) 0.3825(9) -0.0641(4) 0.033(3) Uani 1 1 d . . . . .
H532 H 0.6203 0.3781 -0.0938 0.040 Uiso 1 1 calc R . . . .
C533 C 0.6082(9) 0.4668(12) -0.0517(5) 0.050(4) Uani 1 1 d . . . . .
C534 C 0.6320(10) 0.4738(10) -0.0106(5) 0.042(3) Uani 1 1 d . . . . .
H534 H 0.6201 0.5323 -0.0030 0.051 Uiso 1 1 calc R . . . .
C535 C 0.6746(10) 0.3906(9) 0.0196(5) 0.043(4) Uani 1 1 d . . . . .
H535 H 0.6885 0.3934 0.0492 0.051 Uiso 1 1 calc R . . . .
C537 C 0.5646(12) 0.5581(13) -0.0872(6) 0.062(5) Uani 1 1 d . . . . .
C611 C 0.9940(16) -0.3261(14) -0.0063(8) 0.078(2) Uani 1 1 d . U . . .
C612 C 1.0821(16) -0.4106(13) -0.0087(8) 0.079(2) Uani 1 1 d . U . . .
H612 H 1.1312 -0.4161 -0.0327 0.094 Uiso 1 1 calc R . . . .
C613 C 1.0914(16) -0.4843(14) 0.0264(7) 0.079(2) Uani 1 1 d . U . . .
H613 H 1.1500 -0.5403 0.0269 0.095 Uiso 1 1 calc R . . . .
C614 C 1.0230(16) -0.4798(14) 0.0586(8) 0.079(2) Uani 1 1 d . U . . .
H614 H 1.0336 -0.5312 0.0822 0.095 Uiso 1 1 calc R . . . .
C615 C 0.9333(16) -0.3987(13) 0.0586(7) 0.079(2) Uani 1 1 d . U . . .
H615 H 0.8827 -0.3982 0.0806 0.095 Uiso 1 1 calc R . . . .
C616 C 0.9191(16) -0.3199(14) 0.0266(7) 0.079(2) Uani 1 1 d . U . . .
H616 H 0.8604 -0.2642 0.0271 0.094 Uiso 1 1 calc R . . . .
C626 C 0.8255(9) -0.2326(8) -0.0743(5) 0.087(3) Uani 1 1 d . U . . .
H626 H 0.8502 -0.2954 -0.0596 0.105 Uiso 1 1 calc R . . . .
C621 C 0.8726(7) -0.1801(10) -0.0734(5) 0.087(3) Uani 1 1 d G U . . .
C622 C 0.8365(9) -0.0882(10) -0.0948(5) 0.087(3) Uani 1 1 d G U . . .
H622 H 0.8687 -0.0523 -0.0942 0.104 Uiso 1 1 calc R . . . .
C623 C 0.7532(9) -0.0487(8) -0.1172(5) 0.088(3) Uani 1 1 d G U . . .
H623 H 0.7285 0.0142 -0.1318 0.105 Uiso 1 1 calc R . . . .
C625 C 0.7060(7) -0.1011(10) -0.1180(5) 0.088(3) Uani 1 1 d G U . . .
H625 H 0.6491 -0.0741 -0.1333 0.105 Uiso 1 1 calc R . . . .
C624 C 0.7422(8) -0.1931(10) -0.0966(5) 0.087(3) Uani 1 1 d G U . . .
H624 H 0.7100 -0.2289 -0.0972 0.105 Uiso 1 1 calc R . . . .
C631 C 0.9274(10) 0.2742(10) 0.0969(5) 0.043(3) Uani 1 1 d . . . . .
N636 N 0.8485(12) 0.2584(13) 0.1013(6) 0.086(2) Uani 1 1 d . U . . .
C632 C 0.9392(16) 0.3189(17) 0.1262(8) 0.091(2) Uani 1 1 d . U . . .
H632 H 0.9941 0.3289 0.1216 0.109 Uiso 1 1 calc R . . . .
C633 C 0.8744(16) 0.3509(18) 0.1627(8) 0.091(2) Uani 1 1 d . U . . .
C634 C 0.7906(16) 0.3385(17) 0.1683(8) 0.089(2) Uani 1 1 d . U . . .
H634 H 0.7428 0.3632 0.1926 0.107 Uiso 1 1 calc R . . . .
C635 C 0.7802(15) 0.2905(16) 0.1381(7) 0.088(2) Uani 1 1 d . U . . .
H635 H 0.7262 0.2790 0.1424 0.105 Uiso 1 1 calc R . . . .
C637 C 0.8898(17) 0.3996(18) 0.1964(8) 0.094(2) Uani 1 1 d . U . . .
F11 F 0.998(2) 0.542(2) 0.6572(8) 0.281(15) Uiso 1 1 d D . . . .
F12 F 0.892(2) 0.6279(17) 0.7107(13) 0.36(2) Uiso 1 1 d D . . . .
F13 F 1.036(2) 0.520(2) 0.7296(10) 0.303(16) Uiso 1 1 d D . . . .
F14 F 0.9301(15) 0.4764(15) 0.7140(8) 0.201(9) Uiso 1 1 d D . . . .
B1 B 0.9647(19) 0.5411(19) 0.7030(10) 0.31(4) Uiso 1 1 d D . . . .
F21 F 0.8637(8) 0.0971(9) 0.7153(5) 0.106(4) Uiso 1 1 d D . . . .
F22 F 0.7569(10) 0.0889(11) 0.6774(5) 0.149(6) Uiso 1 1 d D . . . .
F23 F 0.8967(8) -0.0345(9) 0.6897(5) 0.113(4) Uiso 1 1 d D . . . .
F24 F 0.7844(9) 0.0170(9) 0.7493(4) 0.115(4) Uiso 1 1 d D . . . .
B2 B 0.8235(13) 0.0427(13) 0.7077(6) 0.098(8) Uiso 1 1 d D . . . .
F31 F 0.672(2) 0.6174(19) 0.1219(8) 0.312(17) Uiso 1 1 d D . . . .
F32 F 0.7008(13) 0.6394(12) 0.0441(7) 0.180(8) Uiso 1 1 d D . . . .
F33 F 0.5837(11) 0.6003(14) 0.0783(8) 0.195(9) Uiso 1 1 d D . . . .
F34 F 0.7312(9) 0.4989(9) 0.0790(5) 0.110(4) Uiso 1 1 d D . . . .
B3 B 0.6719(16) 0.5914(15) 0.0808(8) 0.175(19) Uiso 1 1 d D . . . .
F41 F 0.514(2) 0.3831(19) 0.8353(10) 0.300 Uiso 1 1 d D . . . .
F42 F 0.496(2) 0.479(2) 0.7679(9) 0.300 Uiso 1 1 d D . . . .
F43 F 0.416(2) 0.5313(19) 0.8360(10) 0.300 Uiso 1 1 d D . . . .
F44 F 0.3778(19) 0.448(2) 0.7996(11) 0.300 Uiso 1 1 d D . . . .
B4 B 0.4509(19) 0.462(2) 0.8093(9) 0.300 Uiso 1 1 d D . . . .
O4S O 0.3093(12) 0.2002(13) 0.9162(7) 0.115(6) Uiso 1 1 d . . . . .
C4S C 0.393(3) 0.163(3) 0.8812(16) 0.184(16) Uiso 1 1 d . . . . .
O5S O 0.2764(10) 0.1088(10) 0.2446(5) 0.086(4) Uiso 1 1 d . . . . .
C5S C 0.172(2) 0.203(3) 0.2350(13) 0.152(12) Uiso 1 1 d . . . . .
O1S O 0.8864(17) 0.3053(18) -0.0938(9) 0.175(9) Uiso 1 1 d . . . . .
O2S O -0.364(3) 0.382(4) 0.3145(18) 0.35(2) Uiso 1 1 d . . . . .
O3S O 0.712(4) 0.400(4) 0.7896(18) 0.36(2) Uiso 1 1 d . . . . .

loop_
_atom_site_aniso_label
_atom_site_aniso_U_11
_atom_site_aniso_U_22
_atom_site_aniso_U_33
_atom_site_aniso_U_23
_atom_site_aniso_U_13
_atom_site_aniso_U_12
Au1 0.0887(5) 0.0650(4) 0.0255(3) -0.0057(3) -0.0127(3) -0.0520(4)
Au2 0.0851(4) 0.0526(4) 0.0298(3) -0.0037(3) -0.0181(3) -0.0404(3)
Au3 0.0744(4) 0.0629(4) 0.0197(3) -0.0037(3) -0.0118(3) -0.0410(3)
Ag1 0.0805(8) 0.0725(9) 0.0262(6) -0.0066(6) -0.0125(5) -0.0498(7)
P1 0.162(5) 0.121(5) 0.037(3) -0.002(3) -0.019(3) -0.115(5)
P2 0.106(4) 0.058(3) 0.047(3) -0.002(2) -0.030(3) -0.044(3)
P3 0.078(3) 0.075(3) 0.023(2) -0.005(2) -0.0144(18) -0.046(2)
O11 0.149(5) 0.095(5) 0.090(5) -0.030(4) -0.052(5) -0.026(5)
O12 0.149(5) 0.097(5) 0.093(5) -0.027(4) -0.051(5) -0.027(5)
O21 0.080(4) 0.121(5) 0.159(6) -0.067(5) -0.003(4) -0.045(4)
O22 0.083(4) 0.122(5) 0.159(6) -0.068(5) -0.002(4) -0.044(4)
O31 0.093(9) 0.079(9) 0.029(6) 0.017(6) -0.013(6) -0.034(7)
O32 0.090(9) 0.052(7) 0.062(9) 0.025(6) -0.017(7) -0.031(7)
C1 0.058(12) 0.044(13) 0.064(16) 0.010(11) -0.016(11) -0.035(11)
C112 0.136(6) 0.203(8) 0.103(7) -0.039(6) 0.019(6) -0.121(6)
C111 0.136(6) 0.203(8) 0.103(7) -0.040(6) 0.019(6) -0.122(6)
C116 0.136(6) 0.203(8) 0.103(7) -0.040(6) 0.019(6) -0.122(6)
C115 0.136(6) 0.203(8) 0.104(7) -0.039(6) 0.019(6) -0.121(6)
C114 0.137(6) 0.203(8) 0.104(7) -0.039(6) 0.019(6) -0.121(6)
C113 0.137(6) 0.203(8) 0.104(7) -0.039(6) 0.019(6) -0.121(6)
C121 0.298(10) 0.114(8) 0.165(9) 0.006(7) -0.072(9) -0.121(7)
C122 0.298(10) 0.114(8) 0.165(9) 0.006(7) -0.072(9) -0.121(7)
C123 0.298(10) 0.114(8) 0.165(9) 0.007(7) -0.072(9) -0.121(7)
C124 0.298(10) 0.114(8) 0.165(9) 0.006(7) -0.072(9) -0.121(7)
C125 0.298(10) 0.114(8) 0.165(9) 0.007(7) -0.072(9) -0.121(7)
C126 0.298(10) 0.114(8) 0.165(9) 0.006(7) -0.072(9) -0.121(7)
C131 0.142(5) 0.092(5) 0.086(5) -0.032(4) -0.056(4) -0.031(5)
N136 0.142(5) 0.092(5) 0.085(5) -0.032(4) -0.056(4) -0.032(5)
C132 0.142(5) 0.092(5) 0.086(5) -0.031(4) -0.056(4) -0.031(4)
C133 0.143(5) 0.093(5) 0.087(5) -0.031(4) -0.055(4) -0.030(4)
C134 0.142(5) 0.092(5) 0.086(5) -0.031(4) -0.056(4) -0.031(4)
C135 0.142(5) 0.092(5) 0.086(5) -0.032(4) -0.056(4) -0.031(5)
C137 0.145(5) 0.094(5) 0.089(5) -0.030(4) -0.054(4) -0.029(4)
C211 0.186(8) 0.104(7) 0.119(8) -0.057(6) -0.027(7) -0.043(7)
C216 0.186(8) 0.104(7) 0.119(8) -0.057(6) -0.027(7) -0.043(7)
C215 0.186(8) 0.104(7) 0.119(8) -0.057(6) -0.027(7) -0.043(7)
C214 0.186(8) 0.104(7) 0.119(8) -0.057(6) -0.027(7) -0.043(7)
C213 0.186(8) 0.104(7) 0.119(8) -0.057(6) -0.027(7) -0.043(7)
C212 0.186(8) 0.104(7) 0.119(8) -0.057(6) -0.027(7) -0.043(7)
C224 0.141(6) 0.092(6) 0.102(7) 0.034(5) -0.043(5) -0.081(5)
C223 0.141(6) 0.092(6) 0.102(7) 0.034(5) -0.043(5) -0.082(5)
C222 0.141(6) 0.092(6) 0.102(7) 0.034(5) -0.043(5) -0.082(5)
C221 0.141(6) 0.092(6) 0.102(7) 0.033(5) -0.043(5) -0.082(5)
C226 0.141(6) 0.092(6) 0.102(7) 0.033(5) -0.044(5) -0.082(5)
C225 0.141(6) 0.092(6) 0.102(7) 0.034(5) -0.043(5) -0.082(5)
N236 0.077(4) 0.117(5) 0.154(6) -0.070(5) -0.004(4) -0.049(4)
C231 0.077(4) 0.117(5) 0.154(6) -0.070(5) -0.004(4) -0.049(4)
C232 0.078(4) 0.118(5) 0.155(6) -0.069(5) -0.003(4) -0.048(4)
C233 0.078(4) 0.119(5) 0.155(6) -0.069(4) -0.003(4) -0.048(4)
C234 0.077(4) 0.118(5) 0.155(6) -0.069(5) -0.003(4) -0.049(4)
C235 0.077(4) 0.118(5) 0.154(6) -0.070(5) -0.003(4) -0.049(4)
C237 0.079(4) 0.120(5) 0.156(6) -0.069(5) -0.003(4) -0.047(4)
C311 0.086(4) 0.122(6) 0.079(6) 0.000(5) -0.021(4) -0.068(5)
C316 0.086(4) 0.122(6) 0.079(6) 0.000(5) -0.021(4) -0.068(5)
C315 0.086(4) 0.123(6) 0.079(6) 0.000(5) -0.021(4) -0.068(5)
C314 0.086(4) 0.123(6) 0.080(6) 0.000(5) -0.020(4) -0.068(5)
C313 0.086(4) 0.123(6) 0.080(6) 0.000(5) -0.020(4) -0.068(5)
C312 0.086(4) 0.123(6) 0.079(6) 0.000(5) -0.021(4) -0.068(5)
C321 0.190(7) 0.073(5) 0.035(4) -0.006(4) -0.009(5) -0.048(5)
C326 0.190(7) 0.074(5) 0.035(4) -0.006(4) -0.009(5) -0.047(5)
C325 0.190(7) 0.074(5) 0.035(4) -0.006(4) -0.009(5) -0.047(5)
C324 0.190(7) 0.074(5) 0.035(4) -0.006(4) -0.009(5) -0.047(5)
C323 0.190(7) 0.074(5) 0.035(4) -0.007(4) -0.009(5) -0.048(5)
C322 0.190(7) 0.073(5) 0.035(4) -0.007(4) -0.009(5) -0.048(5)
N336 0.094(10) 0.085(11) 0.020(7) 0.021(7) -0.021(7) -0.052(9)
C331 0.060(9) 0.069(11) 0.008(7) -0.011(7) 0.001(6) -0.032(8)
C332 0.067(9) 0.060(10) 0.026(8) -0.007(7) 0.000(7) -0.049(8)
C333 0.080(11) 0.056(10) 0.023(8) 0.000(7) -0.008(7) -0.029(9)
C334 0.079(12) 0.075(13) 0.057(12) 0.007(10) -0.019(9) -0.050(10)
C335 0.079(11) 0.073(12) 0.055(12) 0.014(10) -0.027(9) -0.050(10)
C337 0.050(9) 0.050(10) 0.055(11) -0.006(8) -0.016(8) -0.008(8)
Au4 0.0431(3) 0.0273(3) 0.0245(3) -0.0078(2) -0.0065(2) -0.0100(2)
Au5 0.0374(3) 0.0314(3) 0.0285(3) -0.0088(2) -0.0107(2) -0.0092(2)
Au6 0.0420(3) 0.0280(3) 0.0317(3) -0.0125(2) -0.0060(2) -0.0147(2)
Ag2 0.0419(5) 0.0282(5) 0.0318(6) -0.0078(4) -0.0046(4) -0.0123(4)
P4 0.051(2) 0.037(2) 0.026(2) -0.0061(16) -0.0045(15) -0.0108(17)
P5 0.0385(18) 0.041(2) 0.0276(19) -0.0077(16) -0.0103(14) -0.0102(16)
P6 0.056(2) 0.044(2) 0.049(3) -0.0255(19) 0.0028(18) -0.0271(18)
O41 0.064(3) 0.060(3) 0.040(3) -0.002(3) -0.006(3) -0.031(3)
O42 0.061(3) 0.060(3) 0.038(3) -0.002(3) -0.007(3) -0.033(3)
O51 0.126(11) 0.036(7) 0.064(9) -0.001(6) -0.030(8) -0.006(7)
O52 0.098(9) 0.081(10) 0.055(8) 0.026(7) -0.044(7) -0.053(8)
O61 0.112(5) 0.121(5) 0.083(5) -0.063(4) 0.018(4) -0.059(4)
O62 0.110(5) 0.123(5) 0.084(5) -0.063(4) 0.018(4) -0.059(4)
C2 0.023(8) 0.020(9) 0.032(10) -0.012(8) -0.010(7) 0.006(7)
C411 0.118(6) 0.048(5) 0.091(6) 0.001(4) 0.013(5) -0.021(5)
C412 0.118(6) 0.048(5) 0.091(6) 0.001(4) 0.013(5) -0.022(5)
C413 0.119(6) 0.048(5) 0.091(6) 0.001(4) 0.013(5) -0.022(5)
C414 0.119(6) 0.048(5) 0.091(6) 0.002(4) 0.013(5) -0.021(5)
C415 0.119(6) 0.048(5) 0.091(6) 0.002(4) 0.013(5) -0.021(5)
C416 0.118(6) 0.048(5) 0.091(6) 0.002(4) 0.013(5) -0.021(5)
C421 0.052(3) 0.072(5) 0.049(4) -0.021(3) -0.013(3) -0.018(3)
C422 0.053(3) 0.072(5) 0.049(4) -0.021(3) -0.013(3) -0.018(3)
C423 0.053(3) 0.072(5) 0.049(4) -0.021(3) -0.013(3) -0.018(3)
C424 0.053(3) 0.072(5) 0.049(4) -0.021(3) -0.013(3) -0.018(3)
C425 0.053(3) 0.072(5) 0.049(4) -0.021(3) -0.013(3) -0.018(3)
C426 0.052(3) 0.072(5) 0.049(4) -0.021(3) -0.013(3) -0.018(3)
N436 0.060(3) 0.053(3) 0.033(3) -0.007(2) -0.009(2) -0.033(2)
C431 0.060(3) 0.053(3) 0.033(3) -0.007(2) -0.009(2) -0.033(2)
C432 0.060(3) 0.054(3) 0.034(3) -0.007(2) -0.008(2) -0.033(2)
C433 0.060(2) 0.055(3) 0.034(3) -0.006(2) -0.008(2) -0.033(2)
C434 0.060(3) 0.054(3) 0.034(3) -0.006(2) -0.008(2) -0.033(2)
C435 0.060(3) 0.053(3) 0.033(3) -0.006(2) -0.009(2) -0.033(2)
C437 0.061(3) 0.057(3) 0.036(3) -0.004(2) -0.007(2) -0.032(2)
C511 0.029(7) 0.051(9) 0.041(9) -0.020(7) 0.003(6) 0.012(6)
C512 0.034(7) 0.067(11) 0.042(10) -0.022(8) -0.004(6) -0.008(7)
C513 0.052(10) 0.071(12) 0.064(13) -0.024(10) -0.010(8) 0.010(9)
C514 0.056(10) 0.099(15) 0.037(10) -0.032(10) -0.011(8) 0.013(10)
C515 0.063(11) 0.106(16) 0.026(9) -0.020(10) 0.014(8) -0.013(11)
C516 0.065(11) 0.063(12) 0.059(12) -0.010(9) -0.020(9) -0.010(9)
C521 0.061(9) 0.043(9) 0.045(10) 0.000(7) -0.028(7) -0.022(7)
C522 0.071(10) 0.051(10) 0.057(11) -0.029(9) -0.023(8) -0.021(8)
C523 0.102(15) 0.082(14) 0.103(17) -0.004(12) -0.026(12) -0.082(14)
C524 0.066(12) 0.069(14) 0.13(2) -0.008(13) -0.035(12) -0.042(11)
C525 0.054(10) 0.116(18) 0.057(12) -0.021(12) 0.003(8) -0.056(12)
C526 0.037(8) 0.050(9) 0.034(8) -0.024(7) -0.009(6) 0.006(7)
N536 0.043(6) 0.050(8) 0.034(7) -0.022(6) 0.008(5) -0.004(6)
C531 0.038(7) 0.061(10) 0.015(7) 0.002(6) -0.006(5) -0.015(7)
C532 0.048(7) 0.037(8) 0.010(6) -0.005(5) -0.002(5) -0.016(6)
C533 0.036(7) 0.069(11) 0.019(8) -0.007(7) 0.004(6) -0.005(7)
C534 0.057(8) 0.035(8) 0.033(8) -0.008(6) -0.001(6) -0.019(7)
C535 0.054(8) 0.029(7) 0.034(8) -0.008(6) -0.014(6) -0.005(6)
C537 0.063(10) 0.052(11) 0.049(11) 0.005(9) 0.003(8) -0.015(9)
C611 0.121(6) 0.060(4) 0.082(6) -0.030(4) 0.022(4) -0.066(4)
C612 0.121(6) 0.060(4) 0.082(6) -0.030(4) 0.022(4) -0.066(4)
C613 0.122(6) 0.061(4) 0.083(6) -0.030(4) 0.022(4) -0.066(4)
C614 0.122(6) 0.061(4) 0.083(6) -0.030(4) 0.022(4) -0.066(4)
C615 0.122(6) 0.061(4) 0.083(6) -0.030(4) 0.022(4) -0.066(4)
C616 0.121(6) 0.060(4) 0.082(6) -0.030(4) 0.022(4) -0.066(4)
C626 0.082(5) 0.123(6) 0.094(6) -0.071(5) 0.009(4) -0.061(5)
C621 0.082(5) 0.123(6) 0.094(6) -0.071(5) 0.008(4) -0.061(5)
C622 0.082(5) 0.123(6) 0.094(6) -0.071(5) 0.008(4) -0.061(5)
C623 0.082(5) 0.123(6) 0.094(6) -0.071(5) 0.008(4) -0.061(5)
C625 0.082(5) 0.123(6) 0.094(6) -0.071(5) 0.008(4) -0.060(5)
C624 0.082(5) 0.123(6) 0.094(6) -0.071(5) 0.009(4) -0.061(5)
C631 0.063(9) 0.045(9) 0.037(9) -0.011(7) -0.003(7) -0.037(7)
N636 0.102(5) 0.113(5) 0.076(4) -0.066(4) 0.017(4) -0.062(4)
C632 0.105(5) 0.116(5) 0.079(4) -0.065(4) 0.017(4) -0.062(4)
C633 0.105(5) 0.116(5) 0.079(4) -0.065(4) 0.018(3) -0.061(4)
C634 0.104(5) 0.115(5) 0.078(4) -0.065(4) 0.017(3) -0.062(4)
C635 0.103(5) 0.114(5) 0.077(4) -0.066(4) 0.017(3) -0.062(4)
C637 0.108(5) 0.118(5) 0.080(4) -0.064(4) 0.018(3) -0.061(4)

loop_
_atom_type_symbol
_atom_type_description
_atom_type_scat_dispersion_real
_atom_type_scat_dispersion_imag
_atom_type_scat_source
C C 0.0033 0.0016 'International Tables Vol C Tables 4.2.6.8 and 6.1.1.4'
H H 0.0000 0.0000 'International Tables Vol C Tables 4.2.6.8 and 6.1.1.4'
B B 0.0013 0.0007 'International Tables Vol C Tables 4.2.6.8 and 6.1.1.4'
N N 0.0061 0.0033 'International Tables Vol C Tables 4.2.6.8 and 6.1.1.4'
O O 0.0106 0.0060 'International Tables Vol C Tables 4.2.6.8 and 6.1.1.4'
F F 0.0171 0.0103 'International Tables Vol C Tables 4.2.6.8 and 6.1.1.4'
P P 0.1023 0.0942 'International Tables Vol C Tables 4.2.6.8 and 6.1.1.4'
Ag Ag -0.8971 1.1015 'International Tables Vol C Tables 4.2.6.8 and 6.1.1.4'
Au Au -2.0133 8.8022 'International Tables Vol C Tables 4.2.6.8 and 6.1.1.4'

loop_
_geom_angle_atom_site_label_1
_geom_angle_atom_site_label_2
_geom_angle_atom_site_label_3
_geom_angle
_geom_angle_site_symmetry_1
_geom_angle_site_symmetry_3
Au2 Au1 Au2 90.74(3) 2_656 .
Au2 Au1 Au3 59.40(2) 2_656 2_656
Au2 Au1 Au3 60.90(2) . 2_656
Au3 Au1 Au2 59.59(2) . .
Au3 Au1 Au2 61.60(2) . 2_656
Au3 Au1 Au3 90.57(2) . 2_656
Ag1 Au1 Au2 59.67(3) 2_656 2_656
Ag1 Au1 Au2 119.90(4) 2_656 .
Ag1 Au1 Au3 59.01(3) 2_656 2_656
Ag1 Au1 Au3 121.26(3) 2_656 .
P1 Au1 Au2 130.71(19) . 2_656
P1 Au1 Au2 138.47(19) . .
P1 Au1 Au3 132.75(15) . 2_656
P1 Au1 Au3 136.45(15) . .
P1 Au1 Ag1 86.01(15) . 2_656
C1 Au1 Au2 45.585(18) . 2_656
C1 Au1 Au2 45.154(18) . .
C1 Au1 Au3 44.904(17) . 2_656
C1 Au1 Au3 45.669(17) . .
C1 Au1 Ag1 89.89(3) . 2_656
C1 Au1 P1 175.76(17) . .
Au1 Au2 Au1 89.26(3) 2_656 .
Au1 Au2 Au3 58.99(2) 2_656 2_656
Au1 Au2 Au3 59.62(2) . 2_656
Au3 Au2 Au1 60.74(2) . 2_656
Au3 Au2 Au1 59.61(2) . .
Au3 Au2 Au3 89.84(2) . 2_656
Ag1 Au2 Au1 58.67(3) . 2_656
Ag1 Au2 Au1 118.70(4) . .
Ag1 Au2 Au3 117.65(3) . 2_656
Ag1 Au2 Au3 59.15(3) . .
P2 Au2 Au1 133.33(13) . 2_656
P2 Au2 Au1 136.95(13) . .
P2 Au2 Au3 140.89(14) . 2_656
P2 Au2 Au3 129.22(14) . .
P2 Au2 Ag1 86.72(12) . .
C1 Au2 Au1 44.422(18) . .
C1 Au2 Au1 44.841(18) . 2_656
C1 Au2 Au3 45.667(18) . .
C1 Au2 Au3 44.169(17) . 2_656
C1 Au2 Ag1 88.55(3) . .
C1 Au2 P2 174.64(13) . .
Au1 Au3 Au1 89.43(2) . 2_656
Au1 Au3 Au2 59.41(2) . 2_656
Au1 Au3 Au2 59.48(2) 2_656 2_656
Au2 Au3 Au1 60.79(2) . .
Au2 Au3 Au1 59.85(2) . 2_656
Au2 Au3 Au2 90.16(2) . 2_656
Ag1 Au3 Au1 58.53(3) . 2_656
Ag1 Au3 Au1 120.40(3) . .
Ag1 Au3 Au2 118.01(4) . 2_656
Ag1 Au3 Au2 59.67(3) . .
P3 Au3 Au1 134.73(12) . 2_656
P3 Au3 Au1 135.71(12) . .
P3 Au3 Au2 138.48(12) . 2_656
P3 Au3 Au2 131.34(12) . .
P3 Au3 Ag1 88.36(11) . .
C1 Au3 Au1 45.087(17) . .
C1 Au3 Au1 44.339(17) . 2_656
C1 Au3 Au2 45.834(18) . .
C1 Au3 Au2 44.329(18) . 2_656
C1 Au3 Ag1 89.08(3) . .
C1 Au3 P3 177.06(12) . .
Au1 Ag1 Au2 61.66(3) 2_656 .
Au1 Ag1 Au3 62.46(3) 2_656 .
Au3 Ag1 Au2 61.18(3) . .
N136 Ag1 Au1 80.7(5) . 2_656
N136 Ag1 Au2 141.7(6) . .
N136 Ag1 Au3 108.7(5) . .
N136 Ag1 N336 106.5(7) . .
N236 Ag1 Au1 110.5(6) . 2_656
N236 Ag1 Au2 81.2(5) . .
N236 Ag1 Au3 140.8(5) . .
N236 Ag1 N136 107.7(7) . .
N236 Ag1 N336 100.6(7) . .
N336 Ag1 Au1 144.3(3) . 2_656
N336 Ag1 Au2 108.2(4) . .
N336 Ag1 Au3 82.4(3) . .
C111 P1 Au1 110.8(7) . .
C121 P1 Au1 112.8(9) . .
C121 P1 C111 111.2(13) . .
C121 P1 C131 107.3(12) . 2_656
C131 P1 Au1 110.5(10) 2_656 .
C131 P1 C111 103.7(10) 2_656 .
C211 P2 Au2 115.8(7) . .
C211 P2 C221 104.4(10) . .
C211 P2 C231 107.1(11) . .
C221 P2 Au2 110.8(6) . .
C231 P2 Au2 111.2(9) . .
C231 P2 C221 107.0(12) . .
C311 P3 Au3 111.9(5) . .
C311 P3 C331 104.9(7) . .
C321 P3 Au3 113.2(5) . .
C321 P3 C311 107.9(8) . .
C321 P3 C331 106.1(7) . .
C331 P3 Au3 112.2(5) . .
C137 O12 H12 109.5 . .
C237 O21 H21 109.5 . .
C337 O31 H31 109.5 . .
Au1 C1 Au1 180.0 . 2_656
Au1 C1 Au2 90.43(3) 2_656 2_656
Au1 C1 Au2 89.58(3) 2_656 .
Au1 C1 Au2 90.42(3) . .
Au1 C1 Au2 89.58(3) . 2_656
Au1 C1 Au3 90.76(2) . 2_656
Au1 C1 Au3 90.76(2) 2_656 .
Au1 C1 Au3 89.24(2) 2_656 2_656
Au1 C1 Au3 89.24(2) . .
Au2 C1 Au2 180.0 . 2_656
Au3 C1 Au2 88.50(3) 2_656 2_656
Au3 C1 Au2 91.50(3) 2_656 .
Au3 C1 Au2 88.50(3) . .
Au3 C1 Au2 91.50(3) . 2_656
Au3 C1 Au3 180.0 2_656 .
C111 C112 H112 120.0 . .
C111 C112 C113 120.0 . .
C113 C112 H112 120.0 . .
C112 C111 P1 119.9(12) . .
C112 C111 C116 120.0 . .
C116 C111 P1 119.8(12) . .
C111 C116 H116 120.0 . .
C115 C116 C111 120.0 . .
C115 C116 H116 120.0 . .
C116 C115 H115 120.0 . .
C114 C115 C116 120.0 . .
C114 C115 H115 120.0 . .
C115 C114 H114 120.0 . .
C115 C114 C113 120.0 . .
C113 C114 H114 120.0 . .
C112 C113 H113 120.0 . .
C114 C113 C112 120.0 . .
C114 C113 H113 120.0 . .
C122 C121 P1 120.4(19) . .
C122 C121 C126 120.0 . .
C126 C121 P1 118.7(19) . .
C121 C122 H122 120.0 . .
C123 C122 C121 120.0 . .
C123 C122 H122 120.0 . .
C122 C123 H123 120.0 . .
C122 C123 C124 120.0 . .
C124 C123 H123 120.0 . .
C123 C124 H124 120.0 . .
C123 C124 C125 120.0 . .
C125 C124 H124 120.0 . .
C124 C125 H125 120.0 . .
C126 C125 C124 120.0 . .
C126 C125 H125 120.0 . .
C121 C126 H126 120.0 . .
C125 C126 C121 120.0 . .
C125 C126 H126 120.0 . .
N136 C131 P1 114.9(17) . 2_656
N136 C131 C132 126(3) . .
C132 C131 P1 119(2) . 2_656
C131 N136 Ag1 128.3(16) . .
C131 N136 C135 118(2) . .
C135 N136 Ag1 113.1(18) . .
C131 C132 H132 122.4 . .
C131 C132 C133 115(3) . .
C133 C132 H132 122.4 . .
C132 C133 C137 119(3) . .
C134 C133 C132 119(2) . .
C134 C133 C137 122(2) . .
C133 C134 H134 119.4 . .
C135 C134 C133 121(3) . .
C135 C134 H134 119.4 . .
N136 C135 H135 119.7 . .
C134 C135 N136 121(3) . .
C134 C135 H135 119.7 . .
O11 C137 O12 128(2) . .
O11 C137 C133 115(3) . .
O12 C137 C133 117(2) . .
C216 C211 P2 126.1(12) . .
C216 C211 C212 120.0 . .
C212 C211 P2 113.8(12) . .
C211 C216 H216 120.0 . .
C215 C216 C211 120.0 . .
C215 C216 H216 120.0 . .
C216 C215 H215 120.0 . .
C216 C215 C214 120.0 . .
C214 C215 H215 120.0 . .
C215 C214 H214 120.0 . .
C213 C214 C215 120.0 . .
C213 C214 H214 120.0 . .
C214 C213 H213 120.0 . .
C214 C213 C212 120.0 . .
C212 C213 H213 120.0 . .
C211 C212 H212 120.0 . .
C213 C212 C211 120.0 . .
C213 C212 H212 120.0 . .
C223 C224 H224 120.0 . .
C223 C224 C225 120.0 . .
C225 C224 H224 120.0 . .
C224 C223 H223 120.0 . .
C224 C223 C222 120.0 . .
C222 C223 H223 120.0 . .
C223 C222 H222 120.0 . .
C221 C222 C223 120.0 . .
C221 C222 H222 120.0 . .
C222 C221 P2 119.4(9) . .
C222 C221 C226 120.0 . .
C226 C221 P2 120.6(9) . .
C221 C226 H226 120.0 . .
C221 C226 C225 120.0 . .
C225 C226 H226 120.0 . .
C224 C225 H225 120.0 . .
C226 C225 C224 120.0 . .
C226 C225 H225 120.0 . .
C231 N236 Ag1 130.0(14) . .
C235 N236 Ag1 114.0(15) . .
C235 N236 C231 115.9(19) . .
N236 C231 P2 112.3(15) . .
N236 C231 C232 122(2) . .
C232 C231 P2 125.6(17) . .
C231 C232 H232 119.7 . .
C233 C232 C231 121(2) . .
C233 C232 H232 119.7 . .
C232 C233 C234 119(2) . .
C232 C233 C237 119(2) . .
C237 C233 C234 122(2) . .
C233 C234 H234 121.5 . .
C233 C234 C235 117(2) . .
C235 C234 H234 121.5 . .
N236 C235 C234 126(2) . .
N236 C235 H235 117.2 . .
C234 C235 H235 117.2 . .
O21 C237 C233 112(2) . .
O22 C237 O21 123(2) . .
O22 C237 C233 125(2) . .
C316 C311 P3 118.1(8) . .
C316 C311 C312 120.0 . .
C312 C311 P3 121.8(8) . .
C311 C316 H316 120.0 . .
C315 C316 C311 120.0 . .
C315 C316 H316 120.0 . .
C316 C315 H315 120.0 . .
C314 C315 C316 120.0 . .
C314 C315 H315 120.0 . .
C315 C314 H314 120.0 . .
C315 C314 C313 120.0 . .
C313 C314 H314 120.0 . .
C314 C313 H313 120.0 . .
C314 C313 C312 120.0 . .
C312 C313 H313 120.0 . .
C311 C312 H312 120.0 . .
C313 C312 C311 120.0 . .
C313 C312 H312 120.0 . .
C326 C321 P3 116.9(7) . .
C326 C321 C322 120.0 . .
C322 C321 P3 123.1(7) . .
C321 C326 H326 120.0 . .
C321 C326 C325 120.0 . .
C325 C326 H326 120.0 . .
C326 C325 H325 120.0 . .
C324 C325 C326 120.0 . .
C324 C325 H325 120.0 . .
C325 C324 H324 120.0 . .
C325 C324 C323 120.0 . .
C323 C324 H324 120.0 . .
C324 C323 H323 120.0 . .
C322 C323 C324 120.0 . .
C322 C323 H323 120.0 . .
C321 C322 H322 120.0 . .
C323 C322 C321 120.0 . .
C323 C322 H322 120.0 . .
C331 N336 Ag1 129.2(10) . .
C335 N336 Ag1 114.3(13) . .
C335 N336 C331 116.4(15) . .
N336 C331 P3 112.8(11) . .
C332 C331 P3 123.7(12) . .
C332 C331 N336 123.5(14) . .
C331 C332 H332 120.6 . .
C331 C332 C333 118.8(15) . .
C333 C332 H332 120.6 . .
C332 C333 C334 118.5(16) . .
C332 C333 C337 119.8(15) . .
C334 C333 C337 121.6(15) . .
C333 C334 H334 121.4 . .
C335 C334 C333 117.1(17) . .
C335 C334 H334 121.4 . .
N336 C335 C334 125.3(18) . .
N336 C335 H335 117.4 . .
C334 C335 H335 117.4 . .
O31 C337 C333 113.2(16) . .
O32 C337 O31 127.0(19) . .
O32 C337 C333 119.8(15) . .
Au5 Au4 Au5 90.10(2) . 2_755
Au5 Au4 Au6 59.161(17) . .
Au5 Au4 Au6 60.062(16) 2_755 .
Au6 Au4 Au5 59.657(18) 2_755 2_755
Au6 Au4 Au5 60.993(18) 2_755 .
Au6 Au4 Au6 89.79(2) 2_755 .
Ag2 Au4 Au5 119.02(3) . 2_755
Ag2 Au4 Au5 58.73(2) . .
Ag2 Au4 Au6 59.40(3) . 2_755
Ag2 Au4 Au6 117.88(3) . .
P4 Au4 Au5 131.94(9) . .
P4 Au4 Au5 137.27(9) . 2_755
P4 Au4 Au6 128.14(11) . 2_755
P4 Au4 Au6 141.95(11) . .
P4 Au4 Ag2 85.00(9) . .
C2 Au4 Au5 45.229(14) . .
C2 Au4 Au5 44.868(14) . 2_755
C2 Au4 Au6 44.277(14) . .
C2 Au4 Au6 45.516(15) . 2_755
C2 Au4 Ag2 88.75(3) . .
C2 Au4 P4 173.18(10) . .
Au4 Au5 Au4 89.90(2) . 2_755
Au4 Au5 Au6 60.214(17) 2_755 2_755
Au4 Au5 Au6 58.995(18) . 2_755
Au6 Au5 Au4 60.987(17) . .
Au6 Au5 Au4 59.334(18) . 2_755
Au6 Au5 Au6 89.696(19) . 2_755
Ag2 Au5 Au4 59.24(2) . .
Ag2 Au5 Au4 119.08(3) . 2_755
Ag2 Au5 Au6 120.22(3) . .
Ag2 Au5 Au6 58.86(2) . 2_755
P5 Au5 Au4 139.72(10) . 2_755
P5 Au5 Au4 130.34(10) . .
P5 Au5 Au6 136.05(10) . .
P5 Au5 Au6 133.90(10) . 2_755
P5 Au5 Ag2 86.69(9) . .
C2 Au5 Au4 44.769(14) . 2_755
C2 Au5 Au4 45.133(14) . .
C2 Au5 Au6 45.327(14) . .
C2 Au5 Au6 44.369(14) . 2_755
C2 Au5 Ag2 89.10(3) . .
C2 Au5 P5 175.26(10) . .
Au4 Au6 Au4 90.21(2) 2_755 .
Au4 Au6 Au5 60.009(18) 2_755 2_755
Au4 Au6 Au5 61.008(18) 2_755 .
Au5 Au6 Au4 59.852(16) . .
Au5 Au6 Au4 59.725(17) 2_755 .
Au5 Au6 Au5 90.303(19) . 2_755
Ag2 Au6 Au4 118.14(3) 2_755 .
Ag2 Au6 Au4 59.45(2) 2_755 2_755
Ag2 Au6 Au5 120.42(3) 2_755 .
Ag2 Au6 Au5 58.41(2) 2_755 2_755
P6 Au6 Au4 130.84(11) . 2_755
P6 Au6 Au4 138.65(11) . .
P6 Au6 Au5 139.39(11) . 2_755
P6 Au6 Au5 130.11(11) . .
P6 Au6 Ag2 91.80(10) . 2_755
C2 Au6 Au4 44.481(14) . .
C2 Au6 Au4 45.726(15) . 2_755
C2 Au6 Au5 44.667(14) . 2_755
C2 Au6 Au5 45.635(14) . .
C2 Au6 Ag2 88.94(3) . 2_755
C2 Au6 P6 174.67(12) . .
Au5 Ag2 Au4 62.03(2) . .
Au5 Ag2 Au6 62.72(2) . 2_755
Au6 Ag2 Au4 61.16(2) 2_755 .
N436 Ag2 Au4 82.3(3) . .
N436 Ag2 Au5 108.3(3) . .
N436 Ag2 Au6 142.6(3) . 2_755
N436 Ag2 N536 100.6(4) . .
N436 Ag2 N636 107.1(5) . .
N536 Ag2 Au4 143.0(3) . .
N536 Ag2 Au5 82.5(3) . .
N536 Ag2 Au6 113.0(3) . 2_755
N636 Ag2 Au4 112.8(5) . .
N636 Ag2 Au5 143.0(4) . .
N636 Ag2 Au6 82.4(4) . 2_755
N636 Ag2 N536 101.6(6) . .
C411 P4 Au4 115.0(7) . .
C411 P4 C421 110.4(11) . .
C411 P4 C431 107.6(10) . .
C421 P4 Au4 110.1(6) . .
C421 P4 C431 104.1(7) . .
C431 P4 Au4 109.0(5) . .
C511 P5 Au5 116.6(4) . .
C511 P5 C521 104.4(8) . .
C511 P5 C531 105.8(7) . .
C521 P5 Au5 113.2(5) . .
C521 P5 C531 104.8(7) . .
C531 P5 Au5 110.9(4) . .
C611 P6 Au6 115.1(7) . .
C611 P6 C621 108.2(9) . .
C611 P6 C631 107.6(8) . 2_755
C621 P6 Au6 109.5(5) . .
C621 P6 C631 102.4(6) . 2_755
C631 P6 Au6 113.2(5) 2_755 .
C437 O42 H42 109.5 . .
C537 O52 H52 109.5 . .
C637 O62 H62 109.5 . .
Au4 C2 Au4 180.00(3) 2_755 .
Au4 C2 Au5 90.36(2) 2_755 .
Au4 C2 Au5 89.64(2) 2_755 2_755
Au4 C2 Au5 89.64(2) . .
Au4 C2 Au5 90.36(2) . 2_755
Au5 C2 Au5 180.0 . 2_755
Au6 C2 Au4 91.24(2) . .
Au6 C2 Au4 91.24(2) 2_755 2_755
Au6 C2 Au4 88.76(2) 2_755 .
Au6 C2 Au4 88.76(2) . 2_755
Au6 C2 Au5 90.96(2) 2_755 .
Au6 C2 Au5 90.97(2) . 2_755
Au6 C2 Au5 89.03(2) 2_755 2_755
Au6 C2 Au5 89.04(2) . .
Au6 C2 Au6 180.0 2_755 .
C412 C411 P4 120(2) . .
C412 C411 C416 116(2) . .
C416 C411 P4 123(2) . .
C411 C412 H412 120.0 . .
C413 C412 C411 120(3) . .
C413 C412 H412 120.0 . .
C412 C413 H413 119.3 . .
C412 C413 C414 121(3) . .
C414 C413 H413 119.3 . .
C413 C414 H414 119.6 . .
C415 C414 C413 121(2) . .
C415 C414 H414 119.6 . .
C414 C415 H415 120.3 . .
C414 C415 C416 119(3) . .
C416 C415 H415 120.3 . .
C411 C416 H416 119.5 . .
C415 C416 C411 121(3) . .
C415 C416 H416 119.5 . .
C422 C421 P4 120.9(13) . .
C422 C421 C426 117.3(16) . .
C426 C421 P4 121.4(13) . .
C421 C422 H422 118.9 . .
C423 C422 C421 122.2(16) . .
C423 C422 H422 118.9 . .
C422 C423 H423 119.9 . .
C424 C423 C422 120.3(16) . .
C424 C423 H423 119.9 . .
C423 C424 H424 119.1 . .
C423 C424 C425 121.8(17) . .
C425 C424 H424 119.1 . .
C424 C425 H425 121.9 . .
C424 C425 C426 116.2(15) . .
C426 C425 H425 121.9 . .
C421 C426 C425 121.7(16) . .
C421 C426 H426 119.2 . .
C425 C426 H426 119.2 . .
C431 N436 Ag2 126.3(10) . .
C431 N436 C435 118.1(14) . .
C435 N436 Ag2 115.6(10) . .
N436 C431 P4 116.1(12) . .
N436 C431 C432 124.0(14) . .
C432 C431 P4 119.8(12) . .
C431 C432 H432 121.6 . .
C431 C432 C433 116.8(15) . .
C433 C432 H432 121.6 . .
C432 C433 C437 117.7(14) . .
C434 C433 C432 118.4(15) . .
C434 C433 C437 123.8(14) . .
C433 C434 H434 119.1 . .
C433 C434 C435 121.8(15) . .
C435 C434 H434 119.1 . .
N436 C435 C434 120.9(15) . .
N436 C435 H435 119.5 . .
C434 C435 H435 119.5 . .
O41 C437 O42 126.4(15) . .
O41 C437 C433 121.7(14) . .
O42 C437 C433 111.9(14) . .
C512 C511 P5 128.3(11) . .
C512 C511 C516 112.2(14) . .
C516 C511 P5 119.5(12) . .
C511 C512 H512 116.8 . .
C511 C512 C513 126.4(14) . .
C513 C512 H512 116.8 . .
C512 C513 H513 121.6 . .
C512 C513 C514 116.8(16) . .
C514 C513 H513 121.6 . .
C513 C514 H514 119.5 . .
C515 C514 C513 121.1(16) . .
C515 C514 H514 119.5 . .
C514 C515 H515 120.8 . .
C514 C515 C516 118.4(15) . .
C516 C515 H515 120.8 . .
C511 C516 H516 117.7 . .
C515 C516 C511 124.7(17) . .
C515 C516 H516 117.7 . .
C522 C521 P5 117.2(12) . .
C526 C521 P5 125.5(13) . .
C526 C521 C522 117.3(17) . .
C521 C522 H522 121.5 . .
C523 C522 C521 116.9(17) . .
C523 C522 H522 121.5 . .
C522 C523 H523 118.5 . .
C524 C523 C522 123(2) . .
C524 C523 H523 118.5 . .
C523 C524 H524 119.6 . .
C525 C524 C523 121(2) . .
C525 C524 H524 119.6 . .
C524 C525 H525 119.1 . .
C524 C525 C526 121.7(19) . .
C526 C525 H525 119.1 . .
C521 C526 H526 120.1 . .
C525 C526 C521 119.7(17) . .
C525 C526 H526 120.1 . .
C531 N536 Ag2 127.2(9) . .
C531 N536 C535 119.2(13) . .
C535 N536 Ag2 111.9(9) . .
N536 C531 P5 113.4(10) . .
N536 C531 C532 121.8(15) . .
C532 C531 P5 124.6(11) . .
C531 C532 H532 120.5 . .
C533 C532 C531 119.0(13) . .
C533 C532 H532 120.5 . .
C532 C533 C534 121.2(14) . .
C532 C533 C537 120.1(14) . .
C534 C533 C537 118.2(17) . .
C533 C534 H534 121.5 . .
C533 C534 C535 117.1(15) . .
C535 C534 H534 121.5 . .
N536 C535 C534 121.5(13) . .
N536 C535 H535 119.3 . .
C534 C535 H535 119.3 . .
O51 C537 C533 116.0(18) . .
O52 C537 O51 129.1(17) . .
O52 C537 C533 114.6(17) . .
C612 C611 P6 116.5(15) . .
C616 C611 P6 121.3(17) . .
C616 C611 C612 122(2) . .
C611 C612 H612 122.0 . .
C613 C612 C611 116.1(19) . .
C613 C612 H612 122.0 . .
C612 C613 H613 118.5 . .
C614 C613 C612 123(2) . .
C614 C613 H613 118.5 . .
C613 C614 H614 119.7 . .
C613 C614 C615 121(2) . .
C615 C614 H614 119.7 . .
C614 C615 H615 119.8 . .
C616 C615 C614 120.5(19) . .
C616 C615 H615 119.8 . .
C611 C616 C615 117(2) . .
C611 C616 H616 121.3 . .
C615 C616 H616 121.3 . .
C621 C626 H626 120.0 . .
C621 C626 C624 120.0 . .
C624 C626 H626 120.0 . .
C626 C621 P6 122.5(8) . .
C622 C621 P6 117.4(8) . .
C622 C621 C626 120.0 . .
C621 C622 H622 120.0 . .
C623 C622 C621 120.0 . .
C623 C622 H622 120.0 . .
C622 C623 H623 120.0 . .
C622 C623 C625 120.0 . .
C625 C623 H623 120.0 . .
C623 C625 H625 120.0 . .
C623 C625 C624 120.0 . .
C624 C625 H625 120.0 . .
C626 C624 H624 120.0 . .
C625 C624 C626 120.0 . .
C625 C624 H624 120.0 . .
N636 C631 P6 115.8(11) . 2_755
C632 C631 P6 122.0(14) . 2_755
C632 C631 N636 122.2(16) . .
C631 N636 Ag2 131.1(11) . .
C631 N636 C635 118.3(15) . .
C635 N636 Ag2 110.5(13) . .
C631 C632 H632 119.3 . .
C631 C632 C633 121(2) . .
C633 C632 H632 119.3 . .
C632 C633 C634 118.9(19) . .
C632 C633 C637 121(2) . .
C634 C633 C637 120.3(18) . .
C633 C634 H634 120.5 . .
C635 C634 C633 119.1(19) . .
C635 C634 H634 120.5 . .
N636 C635 H635 119.9 . .
C634 C635 N636 120(2) . .
C634 C635 H635 119.9 . .
O61 C637 O62 126(2) . .
O61 C637 C633 117(2) . .
O62 C637 C633 116.5(18) . .
F11 B1 F12 109.9(18) . .
F11 B1 F14 108.7(17) . .
F12 B1 F14 109.1(17) . .
F13 B1 F11 109.4(17) . .
F13 B1 F12 108.0(17) . .
F13 B1 F14 111.6(18) . .
F22 B2 F21 111.5(15) . .
F22 B2 F23 109.2(14) . .
F22 B2 F24 110.3(14) . .
F23 B2 F21 106.4(13) . .
F24 B2 F21 108.3(14) . .
F24 B2 F23 111.0(14) . .
F31 B3 F32 112.4(17) . .
F33 B3 F31 107.6(16) . .
F33 B3 F32 113.7(17) . .
F33 B3 F34 104.3(15) . .
F34 B3 F31 111.8(17) . .
F34 B3 F32 106.9(16) . .
F42 B4 F41 109.8(17) . .
F42 B4 F44 107.2(17) . .
F43 B4 F41 105.6(17) . .
F43 B4 F42 114.1(19) . .
F43 B4 F44 109.7(18) . .
F44 B4 F41 110.4(18) . .

loop_
_geom_bond_atom_site_label_1
_geom_bond_atom_site_label_2
_geom_bond_distance
_geom_bond_site_symmetry_2
Au1 Au2 2.9870(9) .
Au1 Au2 2.9650(9) 2_656
Au1 Au3 2.9913(10) 2_656
Au1 Au3 2.9520(8) .
Au1 Ag1 2.8776(14) 2_656
Au1 P1 2.248(5) .
Au1 C1 2.0908(6) .
Au2 Au1 2.9649(9) 2_656
Au2 Au3 3.0297(9) 2_656
Au2 Au3 2.9514(10) .
Au2 Ag1 2.9076(12) .
Au2 P2 2.263(5) .
Au2 C1 2.1178(7) .
Au3 Au1 2.9913(10) 2_656
Au3 Au2 3.0298(9) 2_656
Au3 Ag1 2.8918(13) .
Au3 P3 2.271(4) .
Au3 C1 2.1118(6) .
Ag1 Au1 2.8775(14) 2_656
Ag1 N136 2.366(19) .
Ag1 N236 2.318(18) .
Ag1 N336 2.403(14) .
P1 C111 1.834(16) .
P1 C121 1.740(18) .
P1 C131 1.80(3) 2_656
P2 C211 1.760(13) .
P2 C221 1.832(12) .
P2 C231 1.79(2) .
P3 C311 1.819(10) .
P3 C321 1.774(10) .
P3 C331 1.874(15) .
O11 C137 1.28(3) .
O12 H12 0.8400 .
O12 C137 1.33(3) .
O21 H21 0.8400 .
O21 C237 1.34(3) .
O22 C237 1.17(3) .
O31 H31 0.8400 .
O31 C337 1.247(18) .
O32 C337 1.17(2) .
C1 Au1 2.0908(6) 2_656
C1 Au2 2.1179(7) 2_656
C1 Au3 2.1118(6) 2_656
C112 H112 0.9500 .
C112 C111 1.3900 .
C112 C113 1.3900 .
C111 C116 1.3900 .
C116 H116 0.9500 .
C116 C115 1.3900 .
C115 H115 0.9500 .
C115 C114 1.3900 .
C114 H114 0.9500 .
C114 C113 1.3900 .
C113 H113 0.9500 .
C121 C122 1.3900 .
C121 C126 1.3900 .
C122 H122 0.9500 .
C122 C123 1.3900 .
C123 H123 0.9500 .
C123 C124 1.3900 .
C124 H124 0.9500 .
C124 C125 1.3900 .
C125 H125 0.9500 .
C125 C126 1.3900 .
C126 H126 0.9500 .
C131 P1 1.80(3) 2_656
C131 N136 1.29(3) .
C131 C132 1.37(3) .
N136 C135 1.39(3) .
C132 H132 0.9500 .
C132 C133 1.46(4) .
C133 C134 1.37(4) .
C133 C137 1.54(3) .
C134 H134 0.9500 .
C134 C135 1.34(3) .
C135 H135 0.9500 .
C211 C216 1.3900 .
C211 C212 1.3900 .
C216 H216 0.9500 .
C216 C215 1.3900 .
C215 H215 0.9500 .
C215 C214 1.3900 .
C214 H214 0.9500 .
C214 C213 1.3900 .
C213 H213 0.9500 .
C213 C212 1.3900 .
C212 H212 0.9500 .
C224 H224 0.9500 .
C224 C223 1.3900 .
C224 C225 1.3900 .
C223 H223 0.9500 .
C223 C222 1.3900 .
C222 H222 0.9500 .
C222 C221 1.3900 .
C221 C226 1.3900 .
C226 H226 0.9500 .
C226 C225 1.3900 .
C225 H225 0.9500 .
N236 C231 1.40(3) .
N236 C235 1.32(3) .
C231 C232 1.43(3) .
C232 H232 0.9500 .
C232 C233 1.36(3) .
C233 C234 1.42(3) .
C233 C237 1.41(3) .
C234 H234 0.9500 .
C234 C235 1.45(3) .
C235 H235 0.9500 .
C311 C316 1.3900 .
C311 C312 1.3900 .
C316 H316 0.9500 .
C316 C315 1.3900 .
C315 H315 0.9500 .
C315 C314 1.3900 .
C314 H314 0.9500 .
C314 C313 1.3900 .
C313 H313 0.9500 .
C313 C312 1.3900 .
C312 H312 0.9500 .
C321 C326 1.3900 .
C321 C322 1.3900 .
C326 H326 0.9500 .
C326 C325 1.3900 .
C325 H325 0.9500 .
C325 C324 1.3900 .
C324 H324 0.9500 .
C324 C323 1.3900 .
C323 H323 0.9500 .
C323 C322 1.3900 .
C322 H322 0.9500 .
N336 C331 1.37(2) .
N336 C335 1.30(2) .
C331 C332 1.29(2) .
C332 H332 0.9500 .
C332 C333 1.39(2) .
C333 C334 1.39(2) .
C333 C337 1.55(3) .
C334 H334 0.9500 .
C334 C335 1.33(2) .
C335 H335 0.9500 .
Au4 Au5 3.0001(7) 2_755
Au4 Au5 2.9812(7) .
Au4 Au6 3.0149(7) .
Au4 Au6 2.9502(8) 2_755
Au4 Ag2 2.9004(10) .
Au4 P4 2.274(4) .
Au4 C2 2.1129(5) .
Au5 Au4 3.0001(7) 2_755
Au5 Au6 3.0102(7) 2_755
Au5 Au6 2.9601(7) .
Au5 Ag2 2.8850(11) .
Au5 P5 2.273(3) .
Au5 C2 2.1165(5) .
Au6 Au4 2.9502(8) 2_755
Au6 Au5 3.0103(7) 2_755
Au6 Ag2 2.8990(11) 2_755
Au6 P6 2.265(4) .
Au6 C2 2.1053(5) .
Ag2 Au6 2.8989(11) 2_755
Ag2 N436 2.352(13) .
Ag2 N536 2.421(12) .
Ag2 N636 2.354(15) .
P4 C411 1.78(2) .
P4 C421 1.791(17) .
P4 C431 1.845(15) .
P5 C511 1.777(15) .
P5 C521 1.800(18) .
P5 C531 1.842(17) .
P6 C611 1.78(2) .
P6 C621 1.813(10) .
P6 C631 1.838(15) 2_755
O41 C437 1.195(18) .
O42 H42 0.8400 .
O42 C437 1.309(18) .
O51 C537 1.26(2) .
O52 H52 0.8400 .
O52 C537 1.26(2) .
O61 C637 1.25(2) .
O62 H62 0.8400 .
O62 C637 1.28(3) .
C2 Au4 2.1129(5) 2_755
C2 Au5 2.1165(5) 2_755
C2 Au6 2.1053(5) 2_755
C411 C412 1.39(4) .
C411 C416 1.42(3) .
C412 H412 0.9500 .
C412 C413 1.32(3) .
C413 H413 0.9500 .
C413 C414 1.36(3) .
C414 H414 0.9500 .
C414 C415 1.33(3) .
C415 H415 0.9500 .
C415 C416 1.34(3) .
C416 H416 0.9500 .
C421 C422 1.35(2) .
C421 C426 1.38(2) .
C422 H422 0.9500 .
C422 C423 1.34(2) .
C423 H423 0.9500 .
C423 C424 1.33(2) .
C424 H424 0.9500 .
C424 C425 1.39(2) .
C425 H425 0.9500 .
C425 C426 1.39(2) .
C426 H426 0.9500 .
N436 C431 1.312(19) .
N436 C435 1.348(18) .
C431 C432 1.40(2) .
C432 H432 0.9500 .
C432 C433 1.42(2) .
C433 C434 1.32(2) .
C433 C437 1.54(2) .
C434 H434 0.9500 .
C434 C435 1.40(2) .
C435 H435 0.9500 .
C511 C512 1.36(2) .
C511 C516 1.43(2) .
C512 H512 0.9500 .
C512 C513 1.37(2) .
C513 H513 0.9500 .
C513 C514 1.40(2) .
C514 H514 0.9500 .
C514 C515 1.35(3) .
C515 H515 0.9500 .
C515 C516 1.36(2) .
C516 H516 0.9500 .
C521 C522 1.43(2) .
C521 C526 1.42(2) .
C522 H522 0.9500 .
C522 C523 1.39(3) .
C523 H523 0.9500 .
C523 C524 1.33(3) .
C524 H524 0.9500 .
C524 C525 1.31(3) .
C525 H525 0.9500 .
C525 C526 1.37(2) .
C526 H526 0.9500 .
N536 C531 1.339(18) .
N536 C535 1.342(19) .
C531 C532 1.366(19) .
C532 H532 0.9500 .
C532 C533 1.35(2) .
C533 C534 1.37(2) .
C533 C537 1.57(2) .
C534 H534 0.9500 .
C534 C535 1.405(19) .
C535 H535 0.9500 .
C611 C612 1.44(3) .
C611 C616 1.39(3) .
C612 H612 0.9500 .
C612 C613 1.40(3) .
C613 H613 0.9500 .
C613 C614 1.31(3) .
C614 H614 0.9500 .
C614 C615 1.42(3) .
C615 H615 0.9500 .
C615 C616 1.39(3) .
C616 H616 0.9500 .
C626 H626 0.9500 .
C626 C621 1.3900 .
C626 C624 1.3900 .
C621 C622 1.3900 .
C622 H622 0.9500 .
C622 C623 1.3900 .
C623 H623 0.9500 .
C623 C625 1.3900 .
C625 H625 0.9500 .
C625 C624 1.3900 .
C624 H624 0.9500 .
C631 P6 1.838(15) 2_755
C631 N636 1.38(2) .
C631 C632 1.32(2) .
N636 C635 1.39(2) .
C632 H632 0.9500 .
C632 C633 1.36(3) .
C633 C634 1.43(3) .
C633 C637 1.50(3) .
C634 H634 0.9500 .
C634 C635 1.37(3) .
C635 H635 0.9500 .
F11 B1 1.372(18) .
F12 B1 1.375(18) .
F13 B1 1.366(18) .
F14 B1 1.377(18) .
F21 B2 1.386(16) .
F22 B2 1.340(16) .
F23 B2 1.379(16) .
F24 B2 1.370(16) .
F31 B3 1.360(17) .
F32 B3 1.365(17) .
F33 B3 1.359(18) .
F34 B3 1.359(18) .
F41 B4 1.389(18) .
F42 B4 1.366(18) .
F43 B4 1.348(18) .
F44 B4 1.371(18) .
O4S C4S 1.50(4) .
O5S C5S 1.67(4) .

loop_
_geom_torsion_atom_site_label_1
_geom_torsion_atom_site_label_2
_geom_torsion_atom_site_label_3
_geom_torsion_atom_site_label_4
_geom_torsion
_geom_torsion_site_symmetry_1
_geom_torsion_site_symmetry_2
_geom_torsion_site_symmetry_3
_geom_torsion_site_symmetry_4
Au1 P1 C111 C112 20.5(12) . . . .
Au1 P1 C111 C116 -153.2(9) . . . .
Au1 P1 C121 C122 44.5(15) . . . .
Au1 P1 C121 C126 -124.9(12) . . . .
Au2 P2 C211 C216 117.3(11) . . . .
Au2 P2 C211 C212 -58.9(11) . . . .
Au2 P2 C221 C222 158.1(7) . . . .
Au2 P2 C221 C226 -21.5(11) . . . .
Au2 P2 C231 N236 -39(2) . . . .
Au2 P2 C231 C232 143(3) . . . .
Au3 P3 C311 C316 -50.5(9) . . . .
Au3 P3 C311 C312 127.2(7) . . . .
Au3 P3 C321 C326 -36.0(12) . . . .
Au3 P3 C321 C322 141.5(9) . . . .
Au3 P3 C331 N336 -34.8(13) . . . .
Au3 P3 C331 C332 144.4(12) . . . .
Ag1 N136 C135 C134 176.4(19) . . . .
Ag1 N236 C231 P2 7(3) . . . .
Ag1 N236 C231 C232 -174(2) . . . .
Ag1 N236 C235 C234 179(2) . . . .
Ag1 N336 C331 P3 5.9(19) . . . .
Ag1 N336 C331 C332 -173.3(12) . . . .
Ag1 N336 C335 C334 173.1(17) . . . .
P1 C111 C116 C115 173.7(14) . . . .
P1 C121 C122 C123 -169.3(17) . . . .
P1 C121 C126 C125 169.5(17) . . . .
P1 C131 N136 Ag1 2(3) 2_656 . . .
P1 C131 N136 C135 179.5(17) 2_656 . . .
P1 C131 C132 C133 -178.9(17) 2_656 . . .
P2 C211 C216 C215 -176.0(16) . . . .
P2 C211 C212 C213 176.5(14) . . . .
P2 C221 C226 C225 179.6(13) . . . .
P2 C231 C232 C233 172(3) . . . .
P3 C311 C316 C315 177.7(11) . . . .
P3 C311 C312 C313 -177.6(11) . . . .
P3 C321 C326 C325 177.5(14) . . . .
P3 C321 C322 C323 -177.4(15) . . . .
P3 C331 C332 C333 176.5(12) . . . .
C112 C111 C116 C115 0.0 . . . .
C111 P1 C121 C122 169.7(13) . . . .
C111 P1 C121 C126 0.3(15) . . . .
C111 C112 C113 C114 0.0 . . . .
C111 C116 C115 C114 0.0 . . . .
C116 C115 C114 C113 0.0 . . . .
C115 C114 C113 C112 0.0 . . . .
C113 C112 C111 P1 -173.7(14) . . . .
C113 C112 C111 C116 0.0 . . . .
C121 P1 C111 C112 -105.9(13) . . . .
C121 P1 C111 C116 80.5(13) . . . .
C121 C122 C123 C124 0.0 . . . .
C122 C121 C126 C125 0.0 . . . .
C122 C123 C124 C125 0.0 . . . .
C123 C124 C125 C126 0.0 . . . .
C124 C125 C126 C121 0.0 . . . .
C126 C121 C122 C123 0.0 . . . .
C131 P1 C111 C112 139.1(14) 2_656 . . .
C131 P1 C111 C116 -34.6(15) 2_656 . . .
C131 P1 C121 C122 -77.5(16) 2_656 . . .
C131 P1 C121 C126 113.1(14) 2_656 . . .
C131 N136 C135 C134 -1(4) . . . .
C131 C132 C133 C134 1(4) . . . .
C131 C132 C133 C137 -173(2) . . . .
N136 C131 C132 C133 -5(4) . . . .
C132 C131 N136 Ag1 -171.8(19) . . . .
C132 C131 N136 C135 5(4) . . . .
C132 C133 C134 C135 3(4) . . . .
C132 C133 C137 O11 171(2) . . . .
C132 C133 C137 O12 -6(4) . . . .
C133 C134 C135 N136 -3(4) . . . .
C134 C133 C137 O11 -3(4) . . . .
C134 C133 C137 O12 -180(2) . . . .
C137 C133 C134 C135 177(2) . . . .
C211 P2 C221 C222 -76.6(11) . . . .
C211 P2 C221 C226 103.9(11) . . . .
C211 P2 C231 N236 -166(2) . . . .
C211 P2 C231 C232 15(3) . . . .
C211 C216 C215 C214 0.0 . . . .
C216 C211 C212 C213 0.0 . . . .
C216 C215 C214 C213 0.0 . . . .
C215 C214 C213 C212 0.0 . . . .
C214 C213 C212 C211 0.0 . . . .
C212 C211 C216 C215 0.0 . . . .
C224 C223 C222 C221 0.0 . . . .
C223 C224 C225 C226 0.0 . . . .
C223 C222 C221 P2 -179.6(13) . . . .
C223 C222 C221 C226 0.0 . . . .
C222 C221 C226 C225 0.0 . . . .
C221 P2 C211 C216 -4.9(14) . . . .
C221 P2 C211 C212 178.9(9) . . . .
C221 P2 C231 N236 82(2) . . . .
C221 P2 C231 C232 -96(3) . . . .
C221 C226 C225 C224 0.0 . . . .
C225 C224 C223 C222 0.0 . . . .
N236 C231 C232 C233 -6(5) . . . .
C231 P2 C211 C216 -118.1(15) . . . .
C231 P2 C211 C212 65.7(15) . . . .
C231 P2 C221 C222 36.7(13) . . . .
C231 P2 C221 C226 -142.8(11) . . . .
C231 N236 C235 C234 2(5) . . . .
C231 C232 C233 C234 6(5) . . . .
C231 C232 C233 C237 -180(3) . . . .
C232 C233 C234 C235 -3(4) . . . .
C232 C233 C237 O21 175(3) . . . .
C232 C233 C237 O22 -1(5) . . . .
C233 C234 C235 N236 -1(5) . . . .
C234 C233 C237 O21 -11(5) . . . .
C234 C233 C237 O22 172(3) . . . .
C235 N236 C231 P2 -177(2) . . . .
C235 N236 C231 C232 1(4) . . . .
C237 C233 C234 C235 -176(3) . . . .
C311 P3 C321 C326 88.5(11) . . . .
C311 P3 C321 C322 -94.1(11) . . . .
C311 P3 C331 N336 -156.5(12) . . . .
C311 P3 C331 C332 22.7(15) . . . .
C311 C316 C315 C314 0.0 . . . .
C316 C311 C312 C313 0.0 . . . .
C316 C315 C314 C313 0.0 . . . .
C315 C314 C313 C312 0.0 . . . .
C314 C313 C312 C311 0.0 . . . .
C312 C311 C316 C315 0.0 . . . .
C321 P3 C311 C316 -175.7(8) . . . .
C321 P3 C311 C312 2.0(10) . . . .
C321 P3 C331 N336 89.4(13) . . . .
C321 P3 C331 C332 -91.5(15) . . . .
C321 C326 C325 C324 0.0 . . . .
C326 C321 C322 C323 0.0 . . . .
C326 C325 C324 C323 0.0 . . . .
C325 C324 C323 C322 0.0 . . . .
C324 C323 C322 C321 0.0 . . . .
C322 C321 C326 C325 0.0 . . . .
N336 C331 C332 C333 -4(2) . . . .
C331 P3 C311 C316 71.4(9) . . . .
C331 P3 C311 C312 -110.9(8) . . . .
C331 P3 C321 C326 -159.5(10) . . . .
C331 P3 C321 C322 17.9(13) . . . .
C331 N336 C335 C334 -4(3) . . . .
C331 C332 C333 C334 6(2) . . . .
C331 C332 C333 C337 -178.0(15) . . . .
C332 C333 C334 C335 -7(3) . . . .
C332 C333 C337 O31 -177.4(15) . . . .
C332 C333 C337 O32 4(3) . . . .
C333 C334 C335 N336 6(3) . . . .
C334 C333 C337 O31 -2(3) . . . .
C334 C333 C337 O32 179.3(18) . . . .
C335 N336 C331 P3 -177.9(14) . . . .
C335 N336 C331 C332 3(3) . . . .
C337 C333 C334 C335 177.6(17) . . . .
Au4 P4 C411 C412 -61(2) . . . .
Au4 P4 C411 C416 113.1(18) . . . .
Au4 P4 C421 C422 -31.9(18) . . . .
Au4 P4 C421 C426 141.0(15) . . . .
Au4 P4 C431 N436 -39.7(12) . . . .
Au4 P4 C431 C432 144.3(11) . . . .
Au5 P5 C511 C512 159.0(15) . . . .
Au5 P5 C511 C516 -21.1(17) . . . .
Au5 P5 C521 C522 -28.7(13) . . . .
Au5 P5 C521 C526 150.9(11) . . . .
Au5 P5 C531 N536 -43.0(11) . . . .
Au5 P5 C531 C532 131.1(12) . . . .
Au6 P6 C611 C612 -105.6(15) . . . .
Au6 P6 C611 C616 74.7(19) . . . .
Au6 P6 C621 C626 -150.3(6) . . . .
Au6 P6 C621 C622 33.2(7) . . . .
Ag2 N436 C431 P4 4.3(17) . . . .
Ag2 N436 C431 C432 -180.0(10) . . . .
Ag2 N436 C435 C434 179.3(11) . . . .
Ag2 N536 C531 P5 13.2(16) . . . .
Ag2 N536 C531 C532 -161.1(11) . . . .
Ag2 N536 C535 C534 163.6(12) . . . .
Ag2 N636 C635 C634 180(2) . . . .
P4 C411 C412 C413 179.1(18) . . . .
P4 C411 C416 C415 -178.2(18) . . . .
P4 C421 C422 C423 -179.0(15) . . . .
P4 C421 C426 C425 178.6(15) . . . .
P4 C431 C432 C433 176.4(11) . . . .
P5 C511 C512 C513 -172.8(17) . . . .
P5 C511 C516 C515 174.8(17) . . . .
P5 C521 C522 C523 -175.4(13) . . . .
P5 C521 C526 C525 174.3(12) . . . .
P5 C531 C532 C533 -178.0(11) . . . .
P6 C611 C612 C613 175.1(16) . . . .
P6 C611 C616 C615 -178.2(15) . . . .
P6 C621 C622 C623 176.6(9) . . . .
P6 C631 N636 Ag2 2(2) 2_755 . . .
P6 C631 N636 C635 179.3(17) 2_755 . . .
P6 C631 C632 C633 -179(2) 2_755 . . .
C411 P4 C421 C422 96.1(18) . . . .
C411 P4 C421 C426 -91.0(18) . . . .
C411 P4 C431 N436 -165.0(14) . . . .
C411 P4 C431 C432 19.0(15) . . . .
C411 C412 C413 C414 -8(4) . . . .
C412 C411 C416 C415 -3(3) . . . .
C412 C413 C414 C415 11(4) . . . .
C413 C414 C415 C416 -10(4) . . . .
C414 C415 C416 C411 6(4) . . . .
C416 C411 C412 C413 4(3) . . . .
C421 P4 C411 C412 173.4(17) . . . .
C421 P4 C411 C416 -12(2) . . . .
C421 P4 C431 N436 77.7(13) . . . .
C421 P4 C431 C432 -98.2(13) . . . .
C421 C422 C423 C424 -5(3) . . . .
C422 C421 C426 C425 -8(3) . . . .
C422 C423 C424 C425 2(3) . . . .
C423 C424 C425 C426 -2(3) . . . .
C424 C425 C426 C421 6(3) . . . .
C426 C421 C422 C423 8(3) . . . .
N436 C431 C432 C433 1(2) . . . .
C431 P4 C411 C412 60(2) . . . .
C431 P4 C411 C416 -125.2(19) . . . .
C431 P4 C421 C422 -148.6(16) . . . .
C431 P4 C421 C426 24.2(18) . . . .
C431 N436 C435 C434 0(2) . . . .
C431 C432 C433 C434 0(2) . . . .
C431 C432 C433 C437 -176.5(13) . . . .
C432 C433 C434 C435 -1(2) . . . .
C432 C433 C437 O41 -5(2) . . . .
C432 C433 C437 O42 173.4(13) . . . .
C433 C434 C435 N436 1(2) . . . .
C434 C433 C437 O41 178.9(16) . . . .
C434 C433 C437 O42 -3(2) . . . .
C435 N436 C431 P4 -176.4(10) . . . .
C435 N436 C431 C432 -1(2) . . . .
C437 C433 C434 C435 175.5(14) . . . .
C511 P5 C521 C522 99.2(12) . . . .
C511 P5 C521 C526 -81.2(14) . . . .
C511 P5 C531 N536 -170.5(11) . . . .
C511 P5 C531 C532 3.6(14) . . . .
C511 C512 C513 C514 -7(3) . . . .
C512 C511 C516 C515 -5(3) . . . .
C512 C513 C514 C515 4(3) . . . .
C513 C514 C515 C516 -3(4) . . . .
C514 C515 C516 C511 3(3) . . . .
C516 C511 C512 C513 7(3) . . . .
C521 P5 C511 C512 33.2(18) . . . .
C521 P5 C511 C516 -146.8(15) . . . .
C521 P5 C531 N536 79.5(11) . . . .
C521 P5 C531 C532 -106.4(13) . . . .
C521 C522 C523 C524 -4(3) . . . .
C522 C521 C526 C525 -6(2) . . . .
C522 C523 C524 C525 3(3) . . . .
C523 C524 C525 C526 -4(3) . . . .
C524 C525 C526 C521 6(3) . . . .
C526 C521 C522 C523 5(2) . . . .
N536 C531 C532 C533 -4(2) . . . .
C531 P5 C511 C512 -77.1(18) . . . .
C531 P5 C511 C516 102.8(15) . . . .
C531 P5 C521 C522 -149.7(11) . . . .
C531 P5 C521 C526 29.9(14) . . . .
C531 N536 C535 C534 -3(2) . . . .
C531 C532 C533 C534 6(2) . . . .
C531 C532 C533 C537 177.4(14) . . . .
C532 C533 C534 C535 -5(2) . . . .
C532 C533 C537 O51 -161.7(16) . . . .
C532 C533 C537 O52 13(2) . . . .
C533 C534 C535 N536 4(2) . . . .
C534 C533 C537 O51 10(2) . . . .
C534 C533 C537 O52 -174.8(14) . . . .
C535 N536 C531 P5 177.2(11) . . . .
C535 N536 C531 C532 3(2) . . . .
C537 C533 C534 C535 -177.2(14) . . . .
C611 P6 C621 C626 -24.2(9) . . . .
C611 P6 C621 C622 159.3(8) . . . .
C611 C612 C613 C614 3(3) . . . .
C612 C611 C616 C615 2(3) . . . .
C612 C613 C614 C615 2(3) . . . .
C613 C614 C615 C616 -5(3) . . . .
C614 C615 C616 C611 3(3) . . . .
C616 C611 C612 C613 -5(3) . . . .
C626 C621 C622 C623 0.0 . . . .
C621 P6 C611 C612 131.7(15) . . . .
C621 P6 C611 C616 -48.1(19) . . . .
C621 C626 C624 C625 0.0 . . . .
C621 C622 C623 C625 0.0 . . . .
C622 C623 C625 C624 0.0 . . . .
C623 C625 C624 C626 0.0 . . . .
C624 C626 C621 P6 -176.4(9) . . . .
C624 C626 C621 C622 0.0 . . . .
C631 P6 C611 C612 21.7(18) 2_755 . . .
C631 P6 C611 C616 -158.1(17) 2_755 . . .
C631 P6 C621 C626 89.3(8) 2_755 . . .
C631 P6 C621 C622 -87.2(8) 2_755 . . .
C631 N636 C635 C634 2(4) . . . .
C631 C632 C633 C634 -2(4) . . . .
C631 C632 C633 C637 179(2) . . . .
N636 C631 C632 C633 1(4) . . . .
C632 C631 N636 Ag2 -178.0(17) . . . .
C632 C631 N636 C635 -1(3) . . . .
C632 C633 C634 C635 3(4) . . . .
C632 C633 C637 O61 172(3) . . . .
C632 C633 C637 O62 -4(4) . . . .
C633 C634 C635 N636 -3(4) . . . .
C634 C633 C637 O61 -7(4) . . . .
C634 C633 C637 O62 176(3) . . . .
C637 C633 C634 C635 -177(2) . . . .
